data_7712216
loop_
_publ_author_name
'Cairns, Kelsey R.'
'King, Rhys P.'
'Bannister, Robert D.'
'Levason, William'
'Reid, Gillian'

_publ_section_title
;
 Synthesis, spectroscopic and structural properties of Sn(II) and Pb(II)
 triflate complexes with soft phosphine and arsine coordination.
;
_journal_issue 8
_journal_name_full 'Dalton transactions (Cambridge, England : 2003)'
_journal_page_first 2293
_journal_page_last 2308
_journal_paper_doi 10.1039/d2dt03687h
_journal_volume 52
_journal_year 2023
_chemical_formula_moiety 'C41 H39 P3 Sn, 2(C32 H12 B F24), 0.5(C H2 Cl2)'
_chemical_formula_sum 'C105.5 H64 B2 Cl F48 P3 Sn'
_chemical_formula_weight 2512.23
_space_group_crystal_system triclinic
_space_group_IT_number 2
_space_group_name_Hall '-P 1'
_space_group_name_H-M_alt 'P -1'
_atom_sites_solution_hydrogens geom
_audit_creation_date 2022-10-27
_audit_creation_method
;
Olex2 1.5-alpha
(compiled 2022.04.07 svn.rca3783a0 for OlexSys, GUI svn.r6498)
;
_audit_update_record
;
2022-10-28 deposited with the CCDC.	2023-01-23 downloaded from the CCDC.
;
_cell_angle_alpha 78.5010(10)
_cell_angle_beta 89.4220(10)
_cell_angle_gamma 69.6880(10)
_cell_formula_units_Z 2
_cell_length_a 12.7643(2)
_cell_length_b 16.7092(2)
_cell_length_c 26.6628(3)
_cell_measurement_reflns_used 70608
_cell_measurement_temperature 100.00(10)
_cell_measurement_theta_max 31.4130
_cell_measurement_theta_min 3.1740
_cell_volume 5215.19(13)
_computing_cell_refinement 'CrysAlisPro 1.171.42.70a (Rigaku OD, 2022)'
_computing_data_collection 'CrysAlisPro 1.171.42.70a (Rigaku OD, 2022)'
_computing_data_reduction 'CrysAlisPro 1.171.42.70a (Rigaku OD, 2022)'
_computing_molecular_graphics 'Olex2 1.5-alpha (Dolomanov et al., 2009)'
_computing_publication_material 'Olex2 1.5-alpha (Dolomanov et al., 2009)'
_computing_structure_refinement 'SHELXL 2018/3 (Sheldrick, 2015)'
_computing_structure_solution 'SHELXT 2018/2 (Sheldrick, 2018)'
_diffrn_ambient_temperature 100.15
_diffrn_measured_fraction_theta_full 0.998
_diffrn_measured_fraction_theta_max 0.908
_diffrn_measurement_details
;
List of Runs (angles in degrees, time in seconds):

  # Type    Start    End  Width  t~exp~   \w     \q     \k     \f   Frames
#--------------------------------------------------------------------------
  1  \w    -33.00  80.00   1.00   10.00    --   -8.50  19.00-150.00  113
  2  \w    -97.00  17.00   1.00   10.00    --   -8.50 -60.00  30.00  114
  3  \w    -97.00  17.00   1.00   10.00    --   -8.50 -60.00-120.00  114
  4  \w    -97.00  17.00   1.00   10.00    --   -8.50 -60.00 120.00  114
  5  \w    -97.00  11.00   1.00   10.00    --   -8.50 -38.00 -60.00  108
  6  \w    -33.00  72.00   1.00   10.00    --   -8.50  57.00 -90.00  105
;
_diffrn_measurement_device 'four-circle diffractometer'
_diffrn_measurement_device_type 'XtaLAB AFC12 (RCD3): Kappa single'
_diffrn_measurement_method '\w scans'
_diffrn_radiation_type MoK\a
_diffrn_radiation_wavelength 0.71073
_diffrn_reflns_av_R_equivalents 0.0332
_diffrn_reflns_av_unetI/netI 0.0312
_diffrn_reflns_Laue_measured_fraction_full 0.998
_diffrn_reflns_Laue_measured_fraction_max 0.908
_diffrn_reflns_limit_h_max 18
_diffrn_reflns_limit_h_min -18
_diffrn_reflns_limit_k_max 19
_diffrn_reflns_limit_k_min -24
_diffrn_reflns_limit_l_max 39
_diffrn_reflns_limit_l_min -39
_diffrn_reflns_number 141657
_diffrn_reflns_point_group_measured_fraction_full 0.998
_diffrn_reflns_point_group_measured_fraction_max 0.908
_diffrn_reflns_theta_full 25.242
_diffrn_reflns_theta_max 31.606
_diffrn_reflns_theta_min 2.986
_exptl_absorpt_coefficient_mu 0.451
_exptl_absorpt_correction_T_max 1.00000
_exptl_absorpt_correction_T_min 0.49043
_exptl_absorpt_correction_type multi-scan
_exptl_absorpt_process_details
;
CrysAlisPro 1.171.42.70a (Rigaku Oxford Diffraction, 2022)
Empirical absorption correction using spherical harmonics,
implemented in SCALE3 ABSPACK scaling algorithm.
;
_exptl_crystal_colour 'clear colourless'
_exptl_crystal_colour_lustre clear
_exptl_crystal_colour_primary colourless
_exptl_crystal_density_diffrn 1.600
_exptl_crystal_description block
_exptl_crystal_F_000 2502
_exptl_crystal_size_max 0.2
_exptl_crystal_size_mid 0.17
_exptl_crystal_size_min 0.1
_refine_diff_density_max 0.919
_refine_diff_density_min -0.665
_refine_diff_density_rms 0.072
_refine_ls_extinction_method none
_refine_ls_goodness_of_fit_ref 1.036
_refine_ls_hydrogen_treatment constr
_refine_ls_matrix_type full
_refine_ls_number_parameters 1572
_refine_ls_number_reflns 31821
_refine_ls_number_restraints 1784
_refine_ls_restrained_S_all 1.104
_refine_ls_R_factor_all 0.0536
_refine_ls_R_factor_gt 0.0443
_refine_ls_shift/su_max 0.006
_refine_ls_shift/su_mean 0.000
_refine_ls_structure_factor_coef Fsqd
_refine_ls_weighting_details 'w=1/[\s^2^(Fo^2^)+(0.0414P)^2^+5.2822P] where P=(Fo^2^+2Fc^2^)/3'
_refine_ls_weighting_scheme calc
_refine_ls_wR_factor_gt 0.0987
_refine_ls_wR_factor_ref 0.1032
_reflns_Friedel_coverage 0.000
_reflns_number_gt 27908
_reflns_number_total 31821
_reflns_threshold_expression 'I > 2\s(I)'
_cod_data_source_file d2dt03687h3.cif
_cod_data_source_block '[Sn(MeC(CH2PPh2)3)][BArF]2'
_cod_depositor_comments 'Adding full bibliography for 7712208--7712219.cif.'
_cod_original_cell_volume 5215.19(12)
_cod_original_formula_sum 'C105.50 H64 B2 Cl F48 P3 Sn'
_cod_database_code 7712216
_shelx_shelxl_version_number 2018/3
_shelx_space_group_comment
;
The symmetry employed for this shelxl refinement is uniquely defined
by the following loop, which should always be used as a source of
symmetry information in preference to the above space-group names.
They are only intended as comments.
;
_shelx_estimated_absorpt_t_max 0.956
_shelx_estimated_absorpt_t_min 0.915
_olex2_refinement_description
;
1. Fixed Uiso
 At 1.2 times of:
  All C(H) groups, All C(H,H) groups
 At 1.5 times of:
  All C(H,H,H) groups
2. Restrained distances
 Cl1-Cl2
 2.92 with sigma of 0.04
 C77-F23 \\sim C77-F25
 with sigma of 0.02
 C77-F47 \\sim C77-F49
 with sigma of 0.02
 C77-F45 \\sim C77-F3
 with sigma of 0.02
 C45-F11 \\sim C45-F53
 with sigma of 0.02
 C45-F21 \\sim C45-F13
 with sigma of 0.02
 C45-F43 \\sim C45-F51
 with sigma of 0.02
 C45-F21 \\sim C45-F43 \\sim C45-F11 \\sim C45-F51 \\sim C45-F13 \\sim C45-F53
 with sigma of 0.02
 F21-F43 \\sim F21-F11 \\sim F43-F11 \\sim F51-F13 \\sim F51-F53 \\sim F13-F53
 with sigma of 0.04
 F45-F23 \\sim F45-F47 \\sim F23-F47 \\sim F3-F49 \\sim F3-F25 \\sim F49-F25
 with sigma of 0.04
 C77-F45 \\sim C77-F23 \\sim C77-F47 \\sim C77-F3 \\sim C77-F49 \\sim C77-F25
 with sigma of 0.02
 F54-F60 \\sim F54-F31 \\sim F60-F31 \\sim F27-F55 \\sim F27-F7 \\sim F55-F7
 with sigma of 0.04
 F31-C80 \\sim F7-C80
 with sigma of 0.02
 F54-C80 \\sim F55-C80
 with sigma of 0.02
 C80-F54 \\sim C80-F60 \\sim C80-F31 \\sim C80-F27 \\sim C80-F55 \\sim C80-F7
 with sigma of 0.02
 F60-C80 \\sim F27-C80
 with sigma of 0.02
 F33-C56 \\sim F59-C56
 with sigma of 0.02
 F2-F35 \\sim F2-F33 \\sim F35-F33 \\sim F57-F29 \\sim F57-F59 \\sim F29-F59
 with sigma of 0.04
 F35-C56 \\sim F57-C56
 with sigma of 0.02
 C56-F2 \\sim C56-F35 \\sim C56-F33 \\sim C56-F57 \\sim C56-F29 \\sim C56-F59
 with sigma of 0.02
 F2-C56 \\sim F29-C56
 with sigma of 0.02
3. Uiso/Uaniso restraints and constraints
Cl1 \\sim Cl2 \\sim C106: within 2A with sigma of 0.04 and sigma for terminal
atoms of 0.08 within 2A
C77 \\sim F23 \\sim F45 \\sim F47 \\sim F3 \\sim F25 \\sim F49: within 2A with
sigma of 0.02 and sigma for terminal atoms of 0.04 within 2A
C80 \\sim F31 \\sim F54 \\sim F60 \\sim F7 \\sim F27 \\sim F55: within 2A with
sigma of 0.02 and sigma for terminal atoms of 0.04 within 2A
C45 \\sim F11 \\sim F21 \\sim F43 \\sim F13 \\sim F51 \\sim F53: within 2A with
sigma of 0.01 and sigma for terminal atoms of 0.01 within 2A
4. Rigid body (RIGU) restrains
 All non-hydrogen atoms
 with sigma for 1-2 distances of 0.004 and sigma for 1-3 distances of 0.004
 F17, F37, F38, C93
 with sigma for 1-2 distances of 0.0005 and sigma for 1-3 distances of 0.001
 C77, F23, F45, F47, F3, F25, F49
 with sigma for 1-2 distances of 0.02 and sigma for 1-3 distances of 0.02
 C45, F11, F21, F43, F13, F51, F53
 with sigma for 1-2 distances of 0.002 and sigma for 1-3 distances of 0.002
 F1, F4, F6, F8, F12, F17, F18, F20, F30, F34, F36, F37, F38, F40, F42, F46,
 F48, F58, C74, C75, H75, C76, C77, C78, H78, C79, C80, C81, H81, C82, C83, H83,
  C84, C85, C86, H86, C87, C88, C89, H89, C90, C91, H91, C92, C93, C94, H94,
 C95, C96, C97, H97, C98, C99, H99, C100, C101, C102, H102, C103, C104, C105,
 H105, B2, F23, F31, F45, F47, F54, F60, F3, F7, F25, F27, F49, F55, F5, F9,
 F10, F14, F15, F16, F19, F22, F24, F26, F28, F32, F39, F41, F44, F50, F52, F56,
  C42, C43, H43, C44, C45, C46, H46, C47, C48, C49, H49, C50, C51, H51, C52,
 C53, C54, H54, C55, C56, C57, H57, C58, C59, H59, C60, C61, C62, H62, C63, C64,
  C65, H65, C66, C67, H67, C68, C69, C70, H70, C71, C72, C73, H73, B1, F2, F11,
 F21, F33, F35, F43, F13, F29, F51, F53, F57, F59
 with sigma for 1-2 distances of 0.001 and sigma for 1-3 distances of 0.001
5. Others
 Sof(F3)=Sof(F25)=Sof(F49)=1-FVAR(1)
 Sof(F23)=Sof(F45)=Sof(F47)=FVAR(1)
 Sof(F13)=Sof(F51)=Sof(F53)=1-FVAR(2)
 Sof(F11)=Sof(F21)=Sof(F43)=FVAR(2)
 Sof(F7)=Sof(F27)=Sof(F55)=1-FVAR(3)
 Sof(F31)=Sof(F54)=Sof(F60)=FVAR(3)
 Sof(F29)=Sof(F57)=Sof(F59)=1-FVAR(4)
 Sof(F2)=Sof(F33)=Sof(F35)=FVAR(4)
 Fixed Sof: Cl1(0.5) Cl2(0.5) C106(0.5) H10A(0.5) H10B(0.5)
6.a Secondary CH2 refined with riding coordinates:
 C3(H3A,H3B), C16(H16A,H16B), C29(H29A,H29B), C106(H10A,H10B)
6.b Aromatic/amide H refined with riding coordinates:
 C5(H5), C6(H6), C7(H7), C8(H8), C9(H9), C11(H11), C12(H12), C13(H13),
 C14(H14), C15(H15), C18(H18), C19(H19), C20(H20), C21(H21), C22(H22), C24(H24),
  C25(H25), C26(H26), C27(H27), C28(H28), C31(H31), C32(H32), C33(H33),
 C34(H34), C35(H35), C37(H37), C38(H38), C39(H39), C40(H40), C41(H41), C75(H75),
  C78(H78), C81(H81), C83(H83), C86(H86), C89(H89), C91(H91), C94(H94),
 C97(H97), C99(H99), C102(H102), C105(H105), C43(H43), C46(H46), C49(H49),
 C51(H51), C54(H54), C57(H57), C59(H59), C62(H62), C65(H65), C67(H67), C70(H70),
  C73(H73)
6.c Idealised Me refined as rotating group:
 C1(H1A,H1B,H1C)
;
_olex2_submission_special_instructions 'No special instructions were received'
_oxdiff_exptl_absorpt_empirical_details
;
Empirical correction (ABSPACK) includes:
- Absorption correction using spherical harmonics
- Frame scaling
;

loop_
_space_group_symop_operation_xyz
'x, y, z'
'-x, -y, -z'

loop_
_atom_site_label
_atom_site_type_symbol
_atom_site_fract_x
_atom_site_fract_y
_atom_site_fract_z
_atom_site_U_iso_or_equiv
_atom_site_adp_type
_atom_site_occupancy
_atom_site_site_symmetry_order
_atom_site_calc_flag
_atom_site_refinement_flags_posn
_atom_site_refinement_flags_adp
_atom_site_refinement_flags_occupancy
_atom_site_disorder_assembly
_atom_site_disorder_group
Sn1 Sn 1.04079(2) -0.34085(2) 0.17719(2) 0.01666(3) Uani 1 1 d . . . . .
P1 P 1.00834(4) -0.27785(3) 0.26176(2) 0.01527(8) Uani 1 1 d . . . . .
P2 P 1.19208(3) -0.47208(3) 0.23782(2) 0.01518(8) Uani 1 1 d . . . . .
P3 P 0.91318(4) -0.42393(3) 0.22227(2) 0.01606(8) Uani 1 1 d . . . . .
C1 C 1.04017(15) -0.49932(12) 0.37732(6) 0.0196(3) Uani 1 1 d . . . . .
H1A H 1.096148 -0.489388 0.397726 0.029 Uiso 1 1 calc R U . . .
H1B H 1.060001 -0.562080 0.379302 0.029 Uiso 1 1 calc R U . . .
H1C H 0.966396 -0.476076 0.390741 0.029 Uiso 1 1 calc R U . . .
C2 C 1.03696(13) -0.45266(11) 0.32081(6) 0.0151(3) Uani 1 1 d . . . . .
C3 C 0.99605(14) -0.35339(11) 0.32006(6) 0.0172(3) Uani 1 1 d . . . . .
H3A H 1.037489 -0.345211 0.348660 0.021 Uiso 1 1 calc R U . . .
H3B H 0.916154 -0.334947 0.327769 0.021 Uiso 1 1 calc R U . . .
C4 C 0.88287(14) -0.18212(11) 0.25382(7) 0.0187(3) Uani 1 1 d . . . . .
C5 C 0.82439(15) -0.14704(11) 0.20606(7) 0.0211(3) Uani 1 1 d . . . . .
H5 H 0.851886 -0.172261 0.177458 0.025 Uiso 1 1 calc R U . . .
C6 C 0.72567(16) -0.07503(12) 0.20027(8) 0.0250(4) Uani 1 1 d . . . . .
H6 H 0.685580 -0.051286 0.167736 0.030 Uiso 1 1 calc R U . . .
C7 C 0.68601(17) -0.03811(12) 0.24171(8) 0.0290(4) Uani 1 1 d . . . . .
H7 H 0.618213 0.010694 0.237702 0.035 Uiso 1 1 calc R U . . .
C8 C 0.7447(2) -0.07196(14) 0.28929(9) 0.0363(5) Uani 1 1 d . . . . .
H8 H 0.717373 -0.045824 0.317593 0.044 Uiso 1 1 calc R U . . .
C9 C 0.84327(18) -0.14383(13) 0.29564(8) 0.0305(4) Uani 1 1 d . . . . .
H9 H 0.883522 -0.166843 0.328161 0.037 Uiso 1 1 calc R U . . .
C10 C 1.12444(14) -0.24359(11) 0.27260(6) 0.0178(3) Uani 1 1 d . . . . .
C11 C 1.13637(16) -0.17580(12) 0.23557(7) 0.0219(3) Uani 1 1 d . . . . .
H11 H 1.083204 -0.148685 0.207079 0.026 Uiso 1 1 calc R U . . .
C12 C 1.22559(17) -0.14799(13) 0.24029(7) 0.0249(4) Uani 1 1 d . . . . .
H12 H 1.233153 -0.101493 0.215254 0.030 Uiso 1 1 calc R U . . .
C13 C 1.30376(16) -0.18814(13) 0.28162(7) 0.0252(4) Uani 1 1 d . . . . .
H13 H 1.365242 -0.169395 0.284639 0.030 Uiso 1 1 calc R U . . .
C14 C 1.29274(17) -0.25526(13) 0.31841(8) 0.0278(4) Uani 1 1 d . . . . .
H14 H 1.346862 -0.282719 0.346516 0.033 Uiso 1 1 calc R U . . .
C15 C 1.20251(16) -0.28274(12) 0.31441(7) 0.0240(4) Uani 1 1 d . . . . .
H15 H 1.194161 -0.328077 0.340122 0.029 Uiso 1 1 calc R U . . .
C16 C 1.15930(13) -0.48779(11) 0.30519(6) 0.0165(3) Uani 1 1 d . . . . .
H16A H 1.188945 -0.551386 0.319512 0.020 Uiso 1 1 calc R U . . .
H16B H 1.202831 -0.461702 0.322995 0.020 Uiso 1 1 calc R U . . .
C17 C 1.32591(14) -0.45842(12) 0.23685(7) 0.0195(3) Uani 1 1 d . . . . .
C18 C 1.33614(16) -0.38175(13) 0.20987(8) 0.0268(4) Uani 1 1 d . . . . .
H18 H 1.273419 -0.337599 0.190294 0.032 Uiso 1 1 calc R U . . .
C19 C 1.43799(19) -0.36963(15) 0.21150(10) 0.0363(5) Uani 1 1 d . . . . .
H19 H 1.445299 -0.317271 0.192917 0.044 Uiso 1 1 calc R U . . .
C20 C 1.52822(19) -0.43334(18) 0.24000(11) 0.0419(6) Uani 1 1 d . . . . .
H20 H 1.597628 -0.424494 0.241497 0.050 Uiso 1 1 calc R U . . .
C21 C 1.51897(19) -0.51034(19) 0.26655(11) 0.0476(6) Uani 1 1 d . . . . .
H21 H 1.582211 -0.554350 0.285847 0.057 Uiso 1 1 calc R U . . .
C22 C 1.41764(17) -0.52359(15) 0.26512(9) 0.0361(5) Uani 1 1 d . . . . .
H22 H 1.411104 -0.576528 0.283220 0.043 Uiso 1 1 calc R U . . .
C23 C 1.20848(15) -0.57127(12) 0.21623(7) 0.0208(3) Uani 1 1 d . . . . .
C24 C 1.18166(17) -0.64012(12) 0.24491(8) 0.0268(4) Uani 1 1 d . . . . .
H24 H 1.157059 -0.637639 0.278501 0.032 Uiso 1 1 calc R U . . .
C25 C 1.1908(2) -0.71262(15) 0.22443(10) 0.0399(5) Uani 1 1 d . . . . .
H25 H 1.171667 -0.759176 0.243859 0.048 Uiso 1 1 calc R U . . .
C26 C 1.2277(2) -0.71659(18) 0.17608(12) 0.0520(7) Uani 1 1 d . . . . .
H26 H 1.233079 -0.765762 0.162048 0.062 Uiso 1 1 calc R U . . .
C27 C 1.2570(3) -0.6497(2) 0.14767(11) 0.0545(7) Uani 1 1 d . . . . .
H27 H 1.284179 -0.653709 0.114616 0.065 Uiso 1 1 calc R U . . .
C28 C 1.2468(2) -0.57647(16) 0.16738(9) 0.0366(5) Uani 1 1 d . . . . .
H28 H 1.265938 -0.530125 0.147628 0.044 Uiso 1 1 calc R U . . .
C29 C 0.95374(14) -0.47702(11) 0.29017(6) 0.0172(3) Uani 1 1 d . . . . .
H29A H 0.884126 -0.466028 0.308648 0.021 Uiso 1 1 calc R U . . .
H29B H 0.986006 -0.540710 0.291964 0.021 Uiso 1 1 calc R U . . .
C30 C 0.90111(15) -0.50579(12) 0.18981(7) 0.0219(3) Uani 1 1 d . . . . .
C31 C 0.84024(18) -0.55796(13) 0.21096(8) 0.0288(4) Uani 1 1 d . . . . .
H31 H 0.806520 -0.551086 0.242499 0.035 Uiso 1 1 calc R U . . .
C32 C 0.8291(2) -0.61997(15) 0.18570(10) 0.0398(5) Uani 1 1 d . . . . .
H32 H 0.788381 -0.655976 0.200193 0.048 Uiso 1 1 calc R U . . .
C33 C 0.8770(2) -0.62945(17) 0.13978(11) 0.0471(6) Uani 1 1 d . . . . .
H33 H 0.868928 -0.671852 0.122626 0.057 Uiso 1 1 calc R U . . .
C34 C 0.9366(3) -0.5776(2) 0.11853(11) 0.0502(7) Uani 1 1 d . . . . .
H34 H 0.969230 -0.584354 0.086749 0.060 Uiso 1 1 calc R U . . .
C35 C 0.9492(2) -0.51552(16) 0.14335(9) 0.0348(5) Uani 1 1 d . . . . .
H35 H 0.990342 -0.479952 0.128673 0.042 Uiso 1 1 calc R U . . .
C36 C 0.77445(14) -0.34190(11) 0.21711(7) 0.0195(3) Uani 1 1 d . . . . .
C37 C 0.72283(16) -0.30577(14) 0.16774(8) 0.0282(4) Uani 1 1 d . . . . .
H37 H 0.758612 -0.326943 0.139164 0.034 Uiso 1 1 calc R U . . .
C38 C 0.61912(18) -0.23884(15) 0.16054(9) 0.0349(5) Uani 1 1 d . . . . .
H38 H 0.583629 -0.214859 0.127051 0.042 Uiso 1 1 calc R U . . .
C39 C 0.56748(17) -0.20707(14) 0.20185(10) 0.0337(5) Uani 1 1 d . . . . .
H39 H 0.497053 -0.160786 0.196650 0.040 Uiso 1 1 calc R U . . .
C40 C 0.61788(16) -0.24235(14) 0.25072(9) 0.0314(4) Uani 1 1 d . . . . .
H40 H 0.581835 -0.220469 0.279054 0.038 Uiso 1 1 calc R U . . .
C41 C 0.72144(15) -0.30994(13) 0.25861(8) 0.0248(4) Uani 1 1 d . . . . .
H41 H 0.755837 -0.334173 0.292290 0.030 Uiso 1 1 calc R U . . .
F1 F 0.80759(11) 0.08380(8) -0.12133(4) 0.0321(3) Uani 1 1 d . . . . .
F4 F 0.78385(11) 0.21093(8) -0.10644(4) 0.0306(2) Uani 1 1 d . . . . .
F6 F 0.85336(11) -0.14832(8) 0.07898(5) 0.0347(3) Uani 1 1 d . . . . .
F8 F 0.98248(11) -0.10463(8) 0.09872(5) 0.0387(3) Uani 1 1 d . . . . .
F12 F 0.64179(10) 0.17223(9) -0.11235(5) 0.0347(3) Uani 1 1 d . . . . .
F17 F 0.93376(19) 0.3638(2) -0.00096(9) 0.0974(7) Uani 1 1 d . . . . .
F18 F 0.48216(13) 0.60256(8) 0.05312(5) 0.0437(3) Uani 1 1 d . . . . .
F20 F 0.43521(16) 0.51407(10) 0.10934(8) 0.0673(5) Uani 1 1 d . . . . .
F30 F 0.98088(14) -0.14282(9) 0.02652(6) 0.0511(4) Uani 1 1 d . . . . .
F34 F 0.30533(14) 0.34148(12) -0.05041(6) 0.0550(4) Uani 1 1 d . . . . .
F36 F 0.58161(16) 0.54439(11) 0.12270(6) 0.0639(5) Uani 1 1 d . . . . .
F37 F 0.8211(3) 0.48724(14) -0.04079(11) 0.1234(11) Uani 1 1 d . . . . .
F38 F 0.82837(17) 0.37212(12) -0.06333(6) 0.0641(5) Uani 1 1 d . . . . .
F40 F 0.19874(14) 0.26653(10) -0.03250(7) 0.0541(4) Uani 1 1 d . . . . .
F42 F 0.42616(15) 0.01932(13) 0.17928(7) 0.0675(5) Uani 1 1 d . . . . .
F46 F 0.18232(14) 0.37266(10) 0.00385(7) 0.0562(4) Uani 1 1 d . . . . .
F48 F 0.25807(13) 0.07541(11) 0.14865(7) 0.0587(4) Uani 1 1 d . . . . .
F58 F 0.3815(2) -0.01628(13) 0.11408(9) 0.0888(8) Uani 1 1 d . . . . .
C74 C 0.69831(15) 0.17667(11) 0.14280(7) 0.0202(3) Uani 1 1 d . . . . .
C75 C 0.62980(17) 0.19391(12) 0.18379(7) 0.0229(3) Uani 1 1 d . . . . .
H75 H 0.550815 0.215936 0.177267 0.028 Uiso 1 1 calc R U . . .
C76 C 0.67392(19) 0.17974(13) 0.23370(7) 0.0278(4) Uani 1 1 d . . . . .
C77 C 0.5950(2) 0.19863(15) 0.27564(8) 0.0371(4) Uani 1 1 d D U . . .
C78 C 0.7884(2) 0.14760(15) 0.24512(8) 0.0332(4) Uani 1 1 d . . . . .
H78 H 0.818442 0.137437 0.279211 0.040 Uiso 1 1 calc R U . . .
C79 C 0.85771(19) 0.13075(15) 0.20536(8) 0.0328(4) Uani 1 1 d . . . . .
C80 C 0.9817(2) 0.0962(2) 0.21709(11) 0.0489(5) Uani 1 1 d D U . . .
C81 C 0.81383(17) 0.14555(13) 0.15539(7) 0.0256(4) Uani 1 1 d . . . . .
H81 H 0.863865 0.134187 0.128917 0.031 Uiso 1 1 calc R U . . .
C82 C 0.71894(14) 0.13324(11) 0.04818(7) 0.0182(3) Uani 1 1 d . . . . .
C83 C 0.78857(15) 0.04711(11) 0.06741(7) 0.0198(3) Uani 1 1 d . . . . .
H83 H 0.798353 0.025713 0.103473 0.024 Uiso 1 1 calc R U . . .
C84 C 0.84431(15) -0.00857(12) 0.03525(7) 0.0211(3) Uani 1 1 d . . . . .
C85 C 0.91524(17) -0.10042(12) 0.05910(8) 0.0273(4) Uani 1 1 d . . . . .
C86 C 0.83373(15) 0.01998(12) -0.01776(7) 0.0214(3) Uani 1 1 d . . . . .
H86 H 0.873211 -0.017319 -0.039613 0.026 Uiso 1 1 calc R U . . .
C87 C 0.76332(15) 0.10503(12) -0.03760(7) 0.0198(3) Uani 1 1 d . . . . .
C88 C 0.74964(16) 0.14208(13) -0.09405(7) 0.0238(3) Uani 1 1 d . . . . .
C89 C 0.70615(15) 0.15931(12) -0.00550(7) 0.0197(3) Uani 1 1 d . . . . .
H89 H 0.656437 0.216315 -0.020415 0.024 Uiso 1 1 calc R U . . .
C90 C 0.65562(15) 0.29866(11) 0.06175(7) 0.0193(3) Uani 1 1 d . . . . .
C91 C 0.73728(17) 0.31336(13) 0.02966(7) 0.0248(4) Uani 1 1 d . . . . .
H91 H 0.789888 0.265434 0.018328 0.030 Uiso 1 1 calc R U . . .
C92 C 0.7440(2) 0.39580(14) 0.01378(8) 0.0328(4) Uani 1 1 d . . . . .
C93 C 0.8311(3) 0.4056(2) -0.02222(11) 0.0538(5) Uani 1 1 d . . . . .
C94 C 0.6722(2) 0.46691(14) 0.03101(8) 0.0336(5) Uani 1 1 d . . . . .
H94 H 0.676715 0.523256 0.020168 0.040 Uiso 1 1 calc R U . . .
C95 C 0.59314(18) 0.45338(12) 0.06468(7) 0.0261(4) Uani 1 1 d . . . . .
C96 C 0.5220(2) 0.52754(13) 0.08746(8) 0.0326(4) Uani 1 1 d . . . . .
C97 C 0.58406(16) 0.37163(12) 0.07907(7) 0.0212(3) Uani 1 1 d . . . . .
H97 H 0.527763 0.364771 0.101311 0.025 Uiso 1 1 calc R U . . .
C98 C 0.52086(15) 0.20100(11) 0.07803(7) 0.0188(3) Uani 1 1 d . . . . .
C99 C 0.44125(15) 0.25621(12) 0.03875(7) 0.0207(3) Uani 1 1 d . . . . .
H99 H 0.456899 0.302622 0.017044 0.025 Uiso 1 1 calc R U . . .
C100 C 0.33983(16) 0.24519(12) 0.03052(7) 0.0236(3) Uani 1 1 d . . . . .
C101 C 0.25726(18) 0.30522(14) -0.01196(9) 0.0317(4) Uani 1 1 d . . . . .
C102 C 0.31250(16) 0.17986(13) 0.06222(8) 0.0259(3) Uani 1 1 d . . . . .
H102 H 0.243005 0.172784 0.056952 0.031 Uiso 1 1 calc R U . . .
C103 C 0.38902(16) 0.12502(12) 0.10185(8) 0.0243(3) Uani 1 1 d . . . . .
C104 C 0.36226(19) 0.05262(14) 0.13578(9) 0.0347(4) Uani 1 1 d . . . . .
C105 C 0.49112(16) 0.13497(12) 0.10923(7) 0.0219(3) Uani 1 1 d . . . . .
H105 H 0.542481 0.095783 0.136301 0.026 Uiso 1 1 calc R U . . .
B2 B 0.64829(17) 0.20183(13) 0.08329(7) 0.0185(3) Uani 1 1 d . . . . .
F23 F 0.6567(3) 0.1632(3) 0.32295(9) 0.0697(11) Uani 0.621(5) 1 d D U P A 1
F31 F 1.03975(17) 0.0536(2) 0.18192(9) 0.0595(9) Uani 0.774(6) 1 d D U P B 1
F45 F 0.5226(3) 0.1649(3) 0.27567(14) 0.0654(12) Uani 0.621(5) 1 d D U P A 1
F47 F 0.5593(4) 0.27993(19) 0.27535(16) 0.0765(14) Uani 0.621(5) 1 d D U P A 1
F54 F 1.0107(4) 0.0311(2) 0.26107(12) 0.0597(8) Uani 0.774(6) 1 d D U P B 1
F60 F 1.0241(4) 0.1522(3) 0.2255(2) 0.0883(15) Uani 0.774(6) 1 d D U P B 1
F3 F 0.5718(7) 0.1305(3) 0.3016(3) 0.080(2) Uani 0.379(5) 1 d D U P A 2
F7 F 1.0320(6) 0.1247(11) 0.1734(3) 0.080(3) Uani 0.226(6) 1 d D U P B 2
F25 F 0.6083(5) 0.2404(5) 0.3075(2) 0.0663(19) Uani 0.379(5) 1 d D U P A 2
F27 F 0.9996(9) 0.1624(6) 0.2409(3) 0.0382(18) Uani 0.226(6) 1 d D U P B 2
F49 F 0.4800(4) 0.2524(5) 0.25659(16) 0.073(2) Uani 0.379(5) 1 d D U P A 2
F55 F 1.0296(13) 0.0267(7) 0.2439(6) 0.069(3) Uani 0.226(6) 1 d D U P B 2
F5 F 1.22926(11) -0.42601(8) 0.65654(5) 0.0346(3) Uani 1 1 d . . . . .
F9 F 0.9631(2) 0.07988(18) 0.44316(7) 0.1388(13) Uani 1 1 d . . . . .
F10 F 1.38158(13) -0.53185(9) 0.46222(5) 0.0409(3) Uani 1 1 d . . . . .
F14 F 1.76270(11) -0.41081(10) 0.38120(6) 0.0417(3) Uani 1 1 d . . . . .
F15 F 1.77552(14) -0.3751(2) 0.45237(7) 0.0898(8) Uani 1 1 d . . . . .
F16 F 1.43968(12) -0.05275(10) 0.30756(5) 0.0436(3) Uani 1 1 d . . . . .
F19 F 0.91876(16) 0.01575(16) 0.38954(15) 0.1274(11) Uani 1 1 d . . . . .
F22 F 1.50893(12) -0.56644(9) 0.41012(7) 0.0465(4) Uani 1 1 d . . . . .
F24 F 1.28321(13) 0.02232(11) 0.26446(5) 0.0457(4) Uani 1 1 d . . . . .
F26 F 1.35481(15) 0.08100(10) 0.31196(6) 0.0503(4) Uani 1 1 d . . . . .
F28 F 1.34784(14) -0.47268(9) 0.38283(6) 0.0515(4) Uani 1 1 d . . . . .
F32 F 1.27187(14) 0.05515(10) 0.58496(7) 0.0534(4) Uani 1 1 d . . . . .
F39 F 1.07509(11) -0.32433(9) 0.66457(5) 0.0357(3) Uani 1 1 d . . . . .
F41 F 1.23177(11) -0.30397(8) 0.66983(4) 0.0322(3) Uani 1 1 d . . . . .
F44 F 0.94685(14) 0.13329(10) 0.36369(6) 0.0571(5) Uani 1 1 d . . . . .
F50 F 1.3422(2) 0.09287(9) 0.51720(6) 0.0706(6) Uani 1 1 d . . . . .
F52 F 1.70815(16) -0.27673(12) 0.38387(10) 0.0781(6) Uani 1 1 d . . . . .
F56 F 1.43366(16) 0.05990(12) 0.58919(11) 0.0906(8) Uani 1 1 d . . . . .
C42 C 1.23518(14) -0.24047(11) 0.50981(6) 0.0168(3) Uani 1 1 d . . . . .
C43 C 1.14789(15) -0.24908(12) 0.48254(7) 0.0206(3) Uani 1 1 d . . . . .
H43 H 1.141224 -0.230843 0.446247 0.025 Uiso 1 1 calc R U . . .
C44 C 1.07075(16) -0.28305(14) 0.50618(8) 0.0263(4) Uani 1 1 d . . . . .
C45 C 0.9807(2) -0.29225(18) 0.47481(9) 0.0407(5) Uani 1 1 d D U . . .
C46 C 1.07823(17) -0.31104(14) 0.55911(8) 0.0274(4) Uani 1 1 d . . . . .
H46 H 1.025689 -0.334321 0.575661 0.033 Uiso 1 1 calc R U . . .
C47 C 1.16445(16) -0.30412(12) 0.58719(7) 0.0217(3) Uani 1 1 d . . . . .
C48 C 1.17510(17) -0.33784(12) 0.64390(7) 0.0253(3) Uani 1 1 d . . . . .
C49 C 1.24158(14) -0.26948(11) 0.56329(7) 0.0180(3) Uani 1 1 d . . . . .
H49 H 1.299575 -0.265420 0.583573 0.022 Uiso 1 1 calc R U . . .
C50 C 1.39621(14) -0.17214(11) 0.51810(6) 0.0164(3) Uani 1 1 d . . . . .
C51 C 1.35746(15) -0.08560(11) 0.52458(7) 0.0190(3) Uani 1 1 d . . . . .
H51 H 1.290004 -0.045662 0.506388 0.023 Uiso 1 1 calc R U . . .
C52 C 1.41472(15) -0.05626(12) 0.55685(7) 0.0209(3) Uani 1 1 d . . . . .
C53 C 1.36726(17) 0.03739(13) 0.56179(8) 0.0278(4) Uani 1 1 d . . . . .
C54 C 1.51356(16) -0.11183(12) 0.58408(7) 0.0229(3) Uani 1 1 d . . . . .
H54 H 1.553133 -0.091638 0.605687 0.027 Uiso 1 1 calc R U . . .
C55 C 1.55280(15) -0.19805(12) 0.57873(7) 0.0218(3) Uani 1 1 d . . . . .
C56 C 1.65844(18) -0.26104(14) 0.60778(8) 0.0307(4) Uani 1 1 d D . . . .
C57 C 1.49499(15) -0.22737(11) 0.54672(6) 0.0190(3) Uani 1 1 d . . . . .
H57 H 1.523734 -0.286976 0.544269 0.023 Uiso 1 1 calc R U . . .
C58 C 1.41548(14) -0.28670(11) 0.45664(6) 0.0164(3) Uani 1 1 d . . . . .
C59 C 1.52159(15) -0.28722(12) 0.44161(7) 0.0202(3) Uani 1 1 d . . . . .
H59 H 1.543824 -0.239862 0.445202 0.024 Uiso 1 1 calc R U . . .
C60 C 1.59512(15) -0.35501(13) 0.42160(7) 0.0236(3) Uani 1 1 d . . . . .
C61 C 1.70951(19) -0.35393(18) 0.41037(10) 0.0399(5) Uani 1 1 d . . . . .
C62 C 1.56698(15) -0.42543(13) 0.41469(7) 0.0240(3) Uani 1 1 d . . . . .
H62 H 1.616999 -0.471008 0.400525 0.029 Uiso 1 1 calc R U . . .
C63 C 1.46296(15) -0.42645(11) 0.42931(6) 0.0192(3) Uani 1 1 d . . . . .
C64 C 1.42632(16) -0.49907(12) 0.42146(7) 0.0231(3) Uani 1 1 d . . . . .
C65 C 1.38972(14) -0.35936(11) 0.45012(6) 0.0172(3) Uani 1 1 d . . . . .
H65 H 1.319666 -0.362965 0.460285 0.021 Uiso 1 1 calc R U . . .
C66 C 1.26693(15) -0.12195(11) 0.43226(6) 0.0186(3) Uani 1 1 d . . . . .
C67 C 1.32529(16) -0.09567(12) 0.39095(7) 0.0206(3) Uani 1 1 d . . . . .
H67 H 1.401203 -0.130325 0.388513 0.025 Uiso 1 1 calc R U . . .
C68 C 1.27534(17) -0.02055(12) 0.35356(7) 0.0238(3) Uani 1 1 d . . . . .
C69 C 1.3386(2) 0.00682(15) 0.31002(7) 0.0310(4) Uani 1 1 d . . . . .
C70 C 1.16439(19) 0.03177(13) 0.35524(7) 0.0298(4) Uani 1 1 d . . . . .
H70 H 1.130313 0.082832 0.329525 0.036 Uiso 1 1 calc R U . . .
C71 C 1.10506(19) 0.00758(13) 0.39524(8) 0.0310(4) Uani 1 1 d . . . . .
C72 C 0.9846(3) 0.05895(19) 0.39818(11) 0.0601(7) Uani 1 1 d . . . . .
C73 C 1.15573(16) -0.06720(12) 0.43321(7) 0.0245(4) Uani 1 1 d . . . . .
H73 H 1.113106 -0.081413 0.460714 0.029 Uiso 1 1 calc R U . . .
B1 B 1.32833(16) -0.20560(12) 0.47957(7) 0.0164(3) Uani 1 1 d . . . . .
F2 F 1.6382(9) -0.3220(7) 0.6427(5) 0.074(2) Uani 0.479(18) 1 d D . P C 1
F11 F 0.9504(3) -0.2313(3) 0.42925(12) 0.0795(9) Uani 0.752(5) 1 d D U P D 1
F21 F 0.88504(18) -0.2792(2) 0.49593(10) 0.0633(9) Uani 0.752(5) 1 d D U P D 1
F33 F 1.7293(7) -0.3017(8) 0.5790(3) 0.068(2) Uani 0.479(18) 1 d D . P C 1
F35 F 1.7079(10) -0.2244(6) 0.6346(5) 0.083(3) Uani 0.479(18) 1 d D . P C 1
F43 F 1.0120(4) -0.3651(2) 0.45847(18) 0.0840(12) Uani 0.752(5) 1 d D U P D 1
F13 F 0.9381(8) -0.3490(7) 0.5056(3) 0.0668(16) Uani 0.248(5) 1 d D U P D 2
F29 F 1.6439(9) -0.2977(8) 0.6540(3) 0.076(2) Uani 0.521(18) 1 d D . P C 2
F51 F 1.0219(11) -0.3366(8) 0.4412(4) 0.0642(18) Uani 0.248(5) 1 d D U P D 2
F53 F 0.9120(7) -0.2212(6) 0.4538(4) 0.0702(18) Uani 0.248(5) 1 d D U P D 2
F57 F 1.7356(6) -0.2265(5) 0.6133(5) 0.075(2) Uani 0.521(18) 1 d D . P C 2
F59 F 1.7129(7) -0.3283(5) 0.5859(4) 0.063(2) Uani 0.521(18) 1 d D . P C 2
Cl1 Cl 0.59437(15) -0.04320(15) 0.03174(7) 0.0486(5) Uani 0.5 1 d D U P E -1
Cl2 Cl 0.4198(2) 0.06894(15) -0.04746(11) 0.0718(7) Uani 0.5 1 d D U P E -1
C106 C 0.5327(4) 0.0291(3) -0.00012(18) 0.0360(10) Uani 0.5 1 d . U P E -1
H10A H 0.590670 0.047262 -0.018989 0.043 Uiso 0.5 1 calc R U P E -1
H10B H 0.505777 0.069894 0.023406 0.043 Uiso 0.5 1 calc R U P E -1

loop_
_atom_site_aniso_label
_atom_site_aniso_U_11
_atom_site_aniso_U_22
_atom_site_aniso_U_33
_atom_site_aniso_U_23
_atom_site_aniso_U_13
_atom_site_aniso_U_12
Sn1 0.01793(6) 0.01879(6) 0.01213(5) -0.00203(4) 0.00137(4) -0.00574(4)
P1 0.01721(19) 0.01432(18) 0.01319(18) -0.00223(14) 0.00007(15) -0.00454(15)
P2 0.01368(18) 0.01675(19) 0.01476(18) -0.00351(15) 0.00222(15) -0.00485(15)
P3 0.01465(18) 0.01845(19) 0.01509(18) -0.00274(15) -0.00078(15) -0.00620(15)
C1 0.0214(8) 0.0211(8) 0.0141(7) 0.0003(6) 0.0023(6) -0.0070(6)
C2 0.0145(7) 0.0162(7) 0.0137(7) -0.0018(6) 0.0008(6) -0.0050(6)
C3 0.0194(8) 0.0172(7) 0.0135(7) -0.0025(6) 0.0018(6) -0.0052(6)
C4 0.0187(8) 0.0150(7) 0.0202(8) -0.0026(6) -0.0002(6) -0.0038(6)
C5 0.0233(8) 0.0187(8) 0.0196(8) -0.0011(6) 0.0006(7) -0.0070(7)
C6 0.0231(9) 0.0203(8) 0.0266(9) 0.0021(7) -0.0031(7) -0.0051(7)
C7 0.0251(9) 0.0181(8) 0.0368(11) -0.0016(8) 0.0022(8) -0.0012(7)
C8 0.0402(12) 0.0281(10) 0.0309(10) -0.0109(8) 0.0046(9) 0.0026(9)
C9 0.0362(11) 0.0252(9) 0.0213(9) -0.0069(7) -0.0018(8) 0.0012(8)
C10 0.0195(8) 0.0183(8) 0.0161(7) -0.0044(6) 0.0010(6) -0.0070(6)
C11 0.0246(9) 0.0241(9) 0.0168(8) -0.0001(6) -0.0011(6) -0.0103(7)
C12 0.0296(9) 0.0288(9) 0.0195(8) -0.0022(7) 0.0020(7) -0.0158(8)
C13 0.0259(9) 0.0309(10) 0.0245(9) -0.0089(7) 0.0015(7) -0.0154(8)
C14 0.0294(10) 0.0297(10) 0.0242(9) -0.0019(7) -0.0091(7) -0.0119(8)
C15 0.0288(9) 0.0230(9) 0.0199(8) 0.0006(7) -0.0046(7) -0.0114(7)
C16 0.0138(7) 0.0189(7) 0.0144(7) -0.0022(6) 0.0004(6) -0.0036(6)
C17 0.0166(7) 0.0238(8) 0.0202(8) -0.0075(7) 0.0052(6) -0.0085(6)
C18 0.0232(9) 0.0234(9) 0.0350(10) -0.0065(8) 0.0105(8) -0.0097(7)
C19 0.0310(11) 0.0328(11) 0.0554(14) -0.0167(10) 0.0170(10) -0.0201(9)
C20 0.0255(10) 0.0553(15) 0.0579(15) -0.0221(12) 0.0100(10) -0.0247(10)
C21 0.0211(10) 0.0588(16) 0.0559(16) 0.0045(13) -0.0072(10) -0.0145(10)
C22 0.0198(9) 0.0375(11) 0.0445(13) 0.0070(10) -0.0025(9) -0.0105(8)
C23 0.0185(8) 0.0220(8) 0.0236(8) -0.0102(7) 0.0036(6) -0.0064(6)
C24 0.0280(9) 0.0205(8) 0.0310(10) -0.0074(7) 0.0024(8) -0.0063(7)
C25 0.0435(13) 0.0240(10) 0.0561(15) -0.0158(10) 0.0069(11) -0.0130(9)
C26 0.0587(17) 0.0429(14) 0.0697(18) -0.0399(14) 0.0199(14) -0.0216(12)
C27 0.0656(18) 0.0681(18) 0.0522(15) -0.0450(15) 0.0319(14) -0.0344(15)
C28 0.0431(12) 0.0476(13) 0.0339(11) -0.0244(10) 0.0208(10) -0.0261(11)
C29 0.0153(7) 0.0185(8) 0.0170(7) -0.0013(6) 0.0002(6) -0.0063(6)
C30 0.0219(8) 0.0218(8) 0.0223(8) -0.0060(7) -0.0045(7) -0.0071(7)
C31 0.0352(11) 0.0269(9) 0.0277(9) -0.0039(8) -0.0029(8) -0.0158(8)
C32 0.0503(14) 0.0315(11) 0.0443(13) -0.0063(10) -0.0088(11) -0.0231(10)
C33 0.0629(17) 0.0403(13) 0.0482(14) -0.0219(11) -0.0063(12) -0.0232(12)
C34 0.0644(17) 0.0612(17) 0.0429(14) -0.0346(13) 0.0120(12) -0.0312(14)
C35 0.0389(12) 0.0446(12) 0.0315(10) -0.0189(10) 0.0090(9) -0.0218(10)
C36 0.0140(7) 0.0191(8) 0.0245(8) -0.0013(6) -0.0018(6) -0.0063(6)
C37 0.0220(9) 0.0312(10) 0.0271(9) 0.0001(8) -0.0042(7) -0.0072(8)
C38 0.0237(10) 0.0336(11) 0.0388(11) 0.0080(9) -0.0100(8) -0.0079(8)
C39 0.0173(9) 0.0246(9) 0.0537(13) 0.0002(9) -0.0029(8) -0.0050(7)
C40 0.0179(9) 0.0304(10) 0.0459(12) -0.0118(9) 0.0062(8) -0.0066(7)
C41 0.0168(8) 0.0271(9) 0.0295(9) -0.0059(7) 0.0012(7) -0.0067(7)
F1 0.0401(7) 0.0360(6) 0.0189(5) -0.0099(5) 0.0051(5) -0.0095(5)
F4 0.0380(7) 0.0303(6) 0.0228(5) 0.0009(5) 0.0030(5) -0.0147(5)
F6 0.0447(7) 0.0231(6) 0.0347(7) 0.0029(5) -0.0052(5) -0.0147(5)
F8 0.0303(6) 0.0300(6) 0.0462(7) -0.0018(6) -0.0132(5) -0.0019(5)
F12 0.0267(6) 0.0471(7) 0.0261(6) -0.0026(5) -0.0064(5) -0.0104(5)
F17 0.0713(11) 0.185(2) 0.0721(12) -0.0435(13) 0.0414(9) -0.0813(13)
F18 0.0580(9) 0.0211(6) 0.0412(7) 0.0002(5) 0.0069(6) -0.0044(6)
F20 0.0818(11) 0.0306(7) 0.0954(13) -0.0247(8) 0.0633(11) -0.0223(8)
F30 0.0636(10) 0.0278(7) 0.0378(7) -0.0045(6) 0.0168(7) 0.0119(6)
F34 0.0539(9) 0.0743(11) 0.0341(7) 0.0090(7) -0.0143(6) -0.0298(8)
F36 0.0784(11) 0.0534(10) 0.0492(9) -0.0340(8) -0.0115(8) 0.0033(8)
F37 0.213(3) 0.0661(10) 0.140(2) -0.0579(11) 0.145(2) -0.0926(14)
F38 0.0963(13) 0.0743(11) 0.0476(8) -0.0343(8) 0.0467(9) -0.0513(11)
F40 0.0559(9) 0.0457(8) 0.0650(10) -0.0114(7) -0.0281(8) -0.0224(7)
F42 0.0567(10) 0.0713(12) 0.0663(10) 0.0303(9) -0.0027(8) -0.0368(9)
F46 0.0545(9) 0.0418(8) 0.0566(9) -0.0173(7) -0.0158(7) 0.0070(7)
F48 0.0375(7) 0.0569(10) 0.0759(12) 0.0063(8) 0.0203(7) -0.0209(7)
F58 0.157(2) 0.0539(11) 0.0917(14) -0.0389(10) 0.0685(14) -0.0701(13)
C74 0.0259(8) 0.0170(7) 0.0184(7) -0.0028(6) 0.0018(6) -0.0087(6)
C75 0.0306(9) 0.0192(8) 0.0212(7) -0.0053(6) 0.0060(6) -0.0112(7)
C76 0.0441(9) 0.0247(9) 0.0208(7) -0.0075(7) 0.0075(7) -0.0183(8)
C77 0.0553(11) 0.0413(10) 0.0252(8) -0.0159(8) 0.0138(8) -0.0251(9)
C78 0.0476(10) 0.0341(11) 0.0217(8) -0.0068(8) -0.0032(7) -0.0182(9)
C79 0.0344(9) 0.0371(11) 0.0278(9) -0.0086(8) -0.0049(7) -0.0125(8)
C80 0.0377(11) 0.0627(14) 0.0461(12) -0.0160(10) -0.0117(8) -0.0147(10)
C81 0.0267(8) 0.0282(9) 0.0236(8) -0.0080(7) 0.0011(6) -0.0102(7)
C82 0.0177(7) 0.0193(7) 0.0187(7) -0.0042(6) 0.0025(6) -0.0078(6)
C83 0.0209(8) 0.0195(7) 0.0184(7) -0.0026(6) 0.0024(6) -0.0074(6)
C84 0.0211(8) 0.0188(7) 0.0223(7) -0.0033(6) 0.0029(6) -0.0061(6)
C85 0.0307(9) 0.0205(8) 0.0261(8) -0.0036(6) 0.0037(7) -0.0041(6)
C86 0.0212(8) 0.0224(8) 0.0207(7) -0.0064(6) 0.0043(6) -0.0071(6)
C87 0.0197(8) 0.0232(8) 0.0178(7) -0.0042(6) 0.0015(6) -0.0091(6)
C88 0.0227(8) 0.0280(8) 0.0193(7) -0.0048(6) 0.0007(6) -0.0074(6)
C89 0.0197(8) 0.0193(7) 0.0195(7) -0.0034(6) 0.0004(6) -0.0063(6)
C90 0.0221(8) 0.0194(7) 0.0169(7) -0.0026(6) 0.0014(6) -0.0086(6)
C91 0.0304(9) 0.0261(8) 0.0229(8) -0.0088(7) 0.0081(7) -0.0143(7)
C92 0.0504(12) 0.0321(9) 0.0274(9) -0.0125(8) 0.0188(9) -0.0259(9)
C93 0.0787(12) 0.0614(11) 0.0575(12) -0.0360(9) 0.0474(9) -0.0578(11)
C94 0.0582(13) 0.0259(9) 0.0258(9) -0.0087(7) 0.0156(9) -0.0245(9)
C95 0.0393(10) 0.0199(7) 0.0198(8) -0.0039(6) 0.0058(7) -0.0116(7)
C96 0.0495(11) 0.0199(8) 0.0253(9) -0.0039(7) 0.0080(8) -0.0090(8)
C97 0.0254(8) 0.0200(7) 0.0182(8) -0.0031(6) 0.0028(6) -0.0085(6)
C98 0.0214(7) 0.0172(7) 0.0189(7) -0.0065(6) 0.0048(6) -0.0067(6)
C99 0.0238(8) 0.0194(8) 0.0201(8) -0.0060(6) 0.0022(6) -0.0080(6)
C100 0.0236(8) 0.0243(8) 0.0252(8) -0.0114(6) 0.0019(6) -0.0078(6)
C101 0.0319(10) 0.0312(9) 0.0341(9) -0.0096(7) -0.0072(7) -0.0120(7)
C102 0.0250(8) 0.0270(9) 0.0316(9) -0.0137(7) 0.0064(7) -0.0125(7)
C103 0.0260(8) 0.0222(8) 0.0286(8) -0.0097(6) 0.0097(6) -0.0114(7)
C104 0.0362(10) 0.0287(9) 0.0443(11) -0.0079(8) 0.0152(8) -0.0179(8)
C105 0.0243(8) 0.0180(8) 0.0238(8) -0.0056(6) 0.0058(6) -0.0074(6)
B2 0.0208(8) 0.0174(7) 0.0170(7) -0.0029(6) 0.0025(6) -0.0067(6)
F23 0.0686(19) 0.119(3) 0.0215(10) -0.0133(13) 0.0137(10) -0.0339(18)
F31 0.0272(9) 0.088(2) 0.0505(12) -0.0171(13) -0.0053(8) -0.0036(11)
F45 0.075(2) 0.116(3) 0.0527(19) -0.055(2) 0.0421(16) -0.073(2)
F47 0.114(3) 0.0435(13) 0.078(2) -0.0326(13) 0.066(2) -0.0252(14)
F54 0.0504(17) 0.0617(14) 0.0456(13) -0.0085(11) -0.0128(12) 0.0057(11)
F60 0.0406(19) 0.0613(16) 0.166(4) -0.029(2) -0.023(2) -0.0183(14)
F3 0.119(5) 0.047(2) 0.084(4) -0.0241(19) 0.079(4) -0.037(2)
F7 0.029(3) 0.158(8) 0.042(3) -0.016(3) -0.008(2) -0.022(4)
F25 0.068(3) 0.116(5) 0.058(3) -0.067(3) 0.036(2) -0.060(3)
F27 0.028(4) 0.044(3) 0.037(3) 0.007(2) -0.016(3) -0.014(3)
F49 0.0479(18) 0.121(4) 0.032(2) -0.027(2) 0.0149(15) -0.002(2)
F55 0.049(5) 0.050(2) 0.100(7) -0.014(3) -0.018(5) -0.007(3)
F5 0.0439(7) 0.0218(5) 0.0332(6) 0.0013(5) 0.0082(5) -0.0097(5)
F9 0.1146(18) 0.137(2) 0.0371(9) 0.0178(10) 0.0260(10) 0.0929(15)
F10 0.0596(9) 0.0409(7) 0.0381(7) -0.0144(6) 0.0115(6) -0.0340(7)
F14 0.0272(6) 0.0542(8) 0.0461(8) -0.0225(7) 0.0191(6) -0.0112(6)
F15 0.0354(8) 0.206(2) 0.0609(10) -0.0660(12) 0.0159(7) -0.0620(12)
F16 0.0442(7) 0.0535(8) 0.0340(7) 0.0030(6) 0.0104(6) -0.0253(6)
F19 0.0272(9) 0.0682(13) 0.244(3) 0.0250(16) 0.0134(14) 0.0043(8)
F22 0.0393(7) 0.0261(6) 0.0770(11) -0.0267(7) 0.0128(7) -0.0067(5)
F24 0.0588(9) 0.0727(10) 0.0148(5) 0.0008(6) -0.0022(5) -0.0399(8)
F26 0.0825(11) 0.0455(8) 0.0398(8) -0.0006(6) 0.0021(7) -0.0480(8)
F28 0.0698(10) 0.0283(7) 0.0539(8) 0.0009(6) -0.0428(8) -0.0179(6)
F32 0.0564(9) 0.0345(7) 0.0709(11) -0.0244(7) 0.0340(8) -0.0114(7)
F39 0.0332(6) 0.0418(7) 0.0283(6) 0.0001(5) 0.0141(5) -0.0131(5)
F41 0.0461(7) 0.0339(6) 0.0202(5) -0.0017(5) 0.0018(5) -0.0207(6)
F44 0.0605(10) 0.0369(7) 0.0384(8) 0.0057(6) -0.0025(7) 0.0195(7)
F50 0.1348(17) 0.0200(6) 0.0436(8) -0.0046(6) 0.0280(9) -0.0123(8)
F52 0.0635(11) 0.0582(9) 0.1396(17) -0.0476(10) 0.0714(11) -0.0419(9)
F56 0.0577(10) 0.0459(10) 0.173(2) -0.0622(12) -0.0470(12) -0.0012(8)
C42 0.0171(7) 0.0152(7) 0.0180(7) -0.0043(6) 0.0031(5) -0.0052(6)
C43 0.0190(7) 0.0241(8) 0.0207(7) -0.0090(6) 0.0038(6) -0.0077(6)
C44 0.0243(8) 0.0355(10) 0.0282(8) -0.0161(7) 0.0071(6) -0.0169(7)
C45 0.0328(10) 0.0692(13) 0.0394(10) -0.0300(9) 0.0106(7) -0.0317(9)
C46 0.0300(9) 0.0328(10) 0.0287(8) -0.0118(7) 0.0108(7) -0.0199(8)
C47 0.0260(8) 0.0196(8) 0.0214(7) -0.0046(6) 0.0066(6) -0.0104(7)
C48 0.0294(9) 0.0219(8) 0.0248(8) -0.0014(6) 0.0077(7) -0.0114(7)
C49 0.0187(7) 0.0158(7) 0.0186(7) -0.0024(6) 0.0024(6) -0.0055(6)
C50 0.0188(7) 0.0177(7) 0.0134(7) -0.0017(5) 0.0030(5) -0.0082(6)
C51 0.0189(7) 0.0192(7) 0.0190(7) -0.0043(6) 0.0032(6) -0.0068(6)
C52 0.0234(8) 0.0201(7) 0.0214(8) -0.0065(6) 0.0040(6) -0.0091(6)
C53 0.0315(9) 0.0234(8) 0.0330(9) -0.0126(7) 0.0047(7) -0.0116(7)
C54 0.0252(8) 0.0270(8) 0.0198(8) -0.0071(6) 0.0012(6) -0.0121(6)
C55 0.0229(8) 0.0234(7) 0.0182(7) -0.0015(6) -0.0023(6) -0.0084(6)
C56 0.0289(9) 0.0315(9) 0.0278(8) -0.0050(7) -0.0081(7) -0.0061(7)
C57 0.0222(8) 0.0183(7) 0.0162(7) -0.0020(6) 0.0013(6) -0.0078(6)
C58 0.0170(7) 0.0193(7) 0.0127(7) -0.0024(6) 0.0008(5) -0.0065(6)
C59 0.0208(7) 0.0254(8) 0.0173(7) -0.0060(6) 0.0037(6) -0.0109(6)
C60 0.0191(7) 0.0331(9) 0.0212(8) -0.0098(7) 0.0060(6) -0.0102(7)
C61 0.0269(9) 0.0605(12) 0.0476(11) -0.0319(10) 0.0196(8) -0.0235(9)
C62 0.0205(8) 0.0292(9) 0.0218(8) -0.0112(7) 0.0026(6) -0.0051(6)
C63 0.0199(7) 0.0195(7) 0.0165(7) -0.0044(6) -0.0025(6) -0.0043(6)
C64 0.0252(8) 0.0189(7) 0.0228(8) -0.0061(6) -0.0050(6) -0.0037(6)
C65 0.0165(7) 0.0182(7) 0.0156(7) -0.0024(6) 0.0000(6) -0.0052(6)
C66 0.0238(8) 0.0177(7) 0.0145(7) -0.0031(5) -0.0006(6) -0.0077(6)
C67 0.0253(8) 0.0229(8) 0.0164(7) -0.0033(6) -0.0003(6) -0.0125(6)
C68 0.0372(9) 0.0236(8) 0.0146(7) -0.0021(6) -0.0023(6) -0.0166(7)
C69 0.0454(10) 0.0357(9) 0.0184(8) 0.0012(7) -0.0019(7) -0.0260(8)
C70 0.0433(10) 0.0220(9) 0.0195(8) -0.0006(7) -0.0034(7) -0.0075(7)
C71 0.0360(9) 0.0237(9) 0.0229(8) -0.0018(7) -0.0001(7) 0.0007(7)
C72 0.0474(12) 0.0452(13) 0.0468(13) 0.0164(10) 0.0126(11) 0.0199(9)
C73 0.0279(8) 0.0208(8) 0.0191(8) -0.0026(6) 0.0021(6) -0.0023(6)
B1 0.0182(8) 0.0166(7) 0.0144(7) -0.0027(6) 0.0018(6) -0.0066(6)
F2 0.046(3) 0.065(4) 0.076(4) 0.045(3) -0.016(3) -0.009(3)
F11 0.0677(18) 0.133(2) 0.0526(14) 0.0052(14) -0.0246(12) -0.0668(16)
F21 0.0281(10) 0.131(3) 0.0539(13) -0.0512(15) 0.0132(9) -0.0392(13)
F33 0.036(3) 0.086(5) 0.048(2) -0.015(3) -0.0005(17) 0.020(3)
F35 0.073(5) 0.050(2) 0.112(5) -0.029(3) -0.070(4) 0.003(2)
F43 0.0622(17) 0.0896(18) 0.121(3) -0.0749(19) -0.013(2) -0.0227(16)
F13 0.059(3) 0.117(4) 0.056(3) -0.013(3) -0.005(2) -0.072(3)
F29 0.048(3) 0.098(5) 0.0347(18) 0.023(2) -0.0017(19) 0.013(3)
F51 0.062(3) 0.110(4) 0.045(3) -0.053(3) 0.005(2) -0.041(3)
F53 0.050(3) 0.088(2) 0.075(4) -0.023(2) -0.021(3) -0.0226(19)
F57 0.036(2) 0.052(2) 0.130(6) 0.001(3) -0.042(3) -0.016(2)
F59 0.046(3) 0.058(3) 0.062(3) -0.033(3) -0.032(2) 0.023(2)
Cl1 0.0300(6) 0.0761(15) 0.0518(10) -0.0363(10) 0.0053(7) -0.0211(9)
Cl2 0.0734(16) 0.0414(10) 0.0853(17) -0.0032(9) 0.0011(12) -0.0067(9)
C106 0.033(2) 0.047(3) 0.036(2) -0.014(2) 0.0064(19) -0.021(2)

loop_
_atom_type_symbol
_atom_type_description
_atom_type_scat_dispersion_real
_atom_type_scat_dispersion_imag
_atom_type_scat_source
C C 0.0033 0.0016 'International Tables Vol C Tables 4.2.6.8 and 6.1.1.4'
H H 0.0000 0.0000 'International Tables Vol C Tables 4.2.6.8 and 6.1.1.4'
B B 0.0013 0.0007 'International Tables Vol C Tables 4.2.6.8 and 6.1.1.4'
Cl Cl 0.1484 0.1585 'International Tables Vol C Tables 4.2.6.8 and 6.1.1.4'
F F 0.0171 0.0103 'International Tables Vol C Tables 4.2.6.8 and 6.1.1.4'
P P 0.1023 0.0942 'International Tables Vol C Tables 4.2.6.8 and 6.1.1.4'
Sn Sn -0.6537 1.4246 'International Tables Vol C Tables 4.2.6.8 and 6.1.1.4'

loop_
_geom_angle_atom_site_label_1
_geom_angle_atom_site_label_2
_geom_angle_atom_site_label_3
_geom_angle
_geom_angle_site_symmetry_1
_geom_angle_site_symmetry_3
_geom_angle_publ_flag
P2 Sn1 P1 82.120(13) . . ?
P2 Sn1 P3 80.160(14) . . ?
P3 Sn1 P1 80.761(14) . . ?
C3 P1 Sn1 115.76(5) . . ?
C4 P1 Sn1 110.77(6) . . ?
C4 P1 C3 106.76(8) . . ?
C4 P1 C10 106.98(8) . . ?
C10 P1 Sn1 107.65(6) . . ?
C10 P1 C3 108.57(8) . . ?
C16 P2 Sn1 114.32(5) . . ?
C17 P2 Sn1 111.42(6) . . ?
C17 P2 C16 105.80(8) . . ?
C17 P2 C23 107.92(8) . . ?
C23 P2 Sn1 109.09(6) . . ?
C23 P2 C16 108.04(8) . . ?
C29 P3 Sn1 115.47(5) . . ?
C30 P3 Sn1 113.37(6) . . ?
C30 P3 C29 107.11(8) . . ?
C30 P3 C36 105.95(8) . . ?
C36 P3 Sn1 105.15(6) . . ?
C36 P3 C29 109.33(8) . . ?
H1A C1 H1B 109.5 . . ?
H1A C1 H1C 109.5 . . ?
H1B C1 H1C 109.5 . . ?
C2 C1 H1A 109.5 . . ?
C2 C1 H1B 109.5 . . ?
C2 C1 H1C 109.5 . . ?
C1 C2 C3 106.63(13) . . ?
C1 C2 C16 105.11(13) . . ?
C1 C2 C29 106.63(13) . . ?
C3 C2 C29 112.07(13) . . ?
C16 C2 C3 112.18(13) . . ?
C16 C2 C29 113.56(13) . . ?
P1 C3 H3A 107.5 . . ?
P1 C3 H3B 107.5 . . ?
C2 C3 P1 119.21(11) . . ?
C2 C3 H3A 107.5 . . ?
C2 C3 H3B 107.5 . . ?
H3A C3 H3B 107.0 . . ?
C5 C4 P1 119.90(13) . . ?
C5 C4 C9 119.87(16) . . ?
C9 C4 P1 120.23(14) . . ?
C4 C5 H5 120.0 . . ?
C6 C5 C4 119.97(17) . . ?
C6 C5 H5 120.0 . . ?
C5 C6 H6 120.0 . . ?
C7 C6 C5 120.05(18) . . ?
C7 C6 H6 120.0 . . ?
C6 C7 H7 119.9 . . ?
C6 C7 C8 120.30(18) . . ?
C8 C7 H7 119.9 . . ?
C7 C8 H8 119.9 . . ?
C9 C8 C7 120.27(19) . . ?
C9 C8 H8 119.9 . . ?
C4 C9 H9 120.2 . . ?
C8 C9 C4 119.53(18) . . ?
C8 C9 H9 120.2 . . ?
C11 C10 P1 116.82(13) . . ?
C15 C10 P1 123.59(14) . . ?
C15 C10 C11 119.55(16) . . ?
C10 C11 H11 119.9 . . ?
C12 C11 C10 120.17(17) . . ?
C12 C11 H11 119.9 . . ?
C11 C12 H12 120.1 . . ?
C11 C12 C13 119.89(18) . . ?
C13 C12 H12 120.1 . . ?
C12 C13 H13 119.8 . . ?
C14 C13 C12 120.37(18) . . ?
C14 C13 H13 119.8 . . ?
C13 C14 H14 119.9 . . ?
C13 C14 C15 120.15(18) . . ?
C15 C14 H14 119.9 . . ?
C10 C15 H15 120.1 . . ?
C14 C15 C10 119.84(17) . . ?
C14 C15 H15 120.1 . . ?
P2 C16 H16A 107.1 . . ?
P2 C16 H16B 107.1 . . ?
C2 C16 P2 121.06(11) . . ?
C2 C16 H16A 107.1 . . ?
C2 C16 H16B 107.1 . . ?
H16A C16 H16B 106.8 . . ?
C18 C17 P2 120.12(14) . . ?
C18 C17 C22 120.30(18) . . ?
C22 C17 P2 119.52(15) . . ?
C17 C18 H18 120.0 . . ?
C19 C18 C17 119.9(2) . . ?
C19 C18 H18 120.0 . . ?
C18 C19 H19 120.1 . . ?
C20 C19 C18 119.9(2) . . ?
C20 C19 H19 120.1 . . ?
C19 C20 H20 119.7 . . ?
C19 C20 C21 120.5(2) . . ?
C21 C20 H20 119.7 . . ?
C20 C21 H21 119.9 . . ?
C20 C21 C22 120.2(2) . . ?
C22 C21 H21 119.9 . . ?
C17 C22 H22 120.4 . . ?
C21 C22 C17 119.1(2) . . ?
C21 C22 H22 120.4 . . ?
C24 C23 P2 123.56(14) . . ?
C24 C23 C28 119.41(18) . . ?
C28 C23 P2 117.00(15) . . ?
C23 C24 H24 119.9 . . ?
C23 C24 C25 120.2(2) . . ?
C25 C24 H24 119.9 . . ?
C24 C25 H25 120.1 . . ?
C26 C25 C24 119.9(2) . . ?
C26 C25 H25 120.1 . . ?
C25 C26 H26 119.7 . . ?
C25 C26 C27 120.6(2) . . ?
C27 C26 H26 119.7 . . ?
C26 C27 H27 119.9 . . ?
C26 C27 C28 120.1(2) . . ?
C28 C27 H27 119.9 . . ?
C23 C28 H28 120.1 . . ?
C27 C28 C23 119.8(2) . . ?
C27 C28 H28 120.1 . . ?
P3 C29 H29A 107.3 . . ?
P3 C29 H29B 107.3 . . ?
C2 C29 P3 120.23(12) . . ?
C2 C29 H29A 107.3 . . ?
C2 C29 H29B 107.3 . . ?
H29A C29 H29B 106.9 . . ?
C31 C30 P3 119.52(15) . . ?
C35 C30 P3 120.62(15) . . ?
C35 C30 C31 119.83(18) . . ?
C30 C31 H31 120.1 . . ?
C32 C31 C30 119.7(2) . . ?
C32 C31 H31 120.1 . . ?
C31 C32 H32 119.9 . . ?
C33 C32 C31 120.2(2) . . ?
C33 C32 H32 119.9 . . ?
C32 C33 H33 119.9 . . ?
C32 C33 C34 120.3(2) . . ?
C34 C33 H33 119.9 . . ?
C33 C34 H34 119.8 . . ?
C33 C34 C35 120.4(2) . . ?
C35 C34 H34 119.8 . . ?
C30 C35 H35 120.2 . . ?
C34 C35 C30 119.6(2) . . ?
C34 C35 H35 120.2 . . ?
C37 C36 P3 116.72(14) . . ?
C41 C36 P3 123.66(14) . . ?
C41 C36 C37 119.48(17) . . ?
C36 C37 H37 120.0 . . ?
C38 C37 C36 119.9(2) . . ?
C38 C37 H37 120.0 . . ?
C37 C38 H38 119.9 . . ?
C39 C38 C37 120.3(2) . . ?
C39 C38 H38 119.9 . . ?
C38 C39 H39 119.9 . . ?
C38 C39 C40 120.20(19) . . ?
C40 C39 H39 119.9 . . ?
C39 C40 H40 119.9 . . ?
C39 C40 C41 120.2(2) . . ?
C41 C40 H40 119.9 . . ?
C36 C41 C40 119.93(19) . . ?
C36 C41 H41 120.0 . . ?
C40 C41 H41 120.0 . . ?
C75 C74 B2 122.66(16) . . ?
C81 C74 C75 115.50(17) . . ?
C81 C74 B2 121.45(16) . . ?
C74 C75 H75 118.9 . . ?
C76 C75 C74 122.14(19) . . ?
C76 C75 H75 118.9 . . ?
C75 C76 C77 119.0(2) . . ?
C78 C76 C75 121.06(19) . . ?
C78 C76 C77 119.97(19) . . ?
F23 C77 C76 108.5(2) . . ?
F45 C77 C76 112.5(2) . . ?
F45 C77 F23 107.1(3) . . ?
F45 C77 F47 115.9(4) . . ?
F47 C77 C76 109.9(2) . . ?
F47 C77 F23 102.0(3) . . ?
F3 C77 C76 115.3(3) . . ?
F3 C77 F49 96.5(5) . . ?
F25 C77 C76 121.3(3) . . ?
F25 C77 F3 107.3(5) . . ?
F25 C77 F49 99.0(4) . . ?
F49 C77 C76 113.5(2) . . ?
C76 C78 H78 121.0 . . ?
C79 C78 C76 117.95(19) . . ?
C79 C78 H78 121.0 . . ?
C78 C79 C80 118.6(2) . . ?
C78 C79 C81 121.1(2) . . ?
C81 C79 C80 120.3(2) . . ?
F31 C80 C79 113.4(2) . . ?
F31 C80 F54 101.8(3) . . ?
F54 C80 C79 110.5(3) . . ?
F60 C80 C79 115.5(3) . . ?
F60 C80 F31 109.5(3) . . ?
F60 C80 F54 105.0(4) . . ?
F7 C80 C79 108.2(4) . . ?
F7 C80 F27 89.3(7) . . ?
F27 C80 C79 103.0(5) . . ?
F55 C80 C79 122.6(8) . . ?
F55 C80 F7 119.2(8) . . ?
F55 C80 F27 107.8(9) . . ?
C74 C81 H81 118.9 . . ?
C79 C81 C74 122.25(19) . . ?
C79 C81 H81 118.9 . . ?
C83 C82 C89 115.63(16) . . ?
C83 C82 B2 124.98(15) . . ?
C89 C82 B2 119.31(15) . . ?
C82 C83 H83 119.0 . . ?
C82 C83 C84 122.06(16) . . ?
C84 C83 H83 119.0 . . ?
C83 C84 C85 118.47(16) . . ?
C86 C84 C83 121.14(16) . . ?
C86 C84 C85 120.39(16) . . ?
F6 C85 C84 112.08(16) . . ?
F8 C85 F6 104.77(16) . . ?
F8 C85 C84 112.24(16) . . ?
F30 C85 F6 106.82(17) . . ?
F30 C85 F8 106.75(17) . . ?
F30 C85 C84 113.59(16) . . ?
C84 C86 H86 121.2 . . ?
C87 C86 C84 117.58(16) . . ?
C87 C86 H86 121.2 . . ?
C86 C87 C88 121.20(16) . . ?
C89 C87 C86 120.97(16) . . ?
C89 C87 C88 117.80(16) . . ?
F1 C88 F4 106.65(15) . . ?
F1 C88 F12 107.09(15) . . ?
F1 C88 C87 112.69(16) . . ?
F4 C88 F12 105.18(15) . . ?
F4 C88 C87 112.30(15) . . ?
F12 C88 C87 112.44(15) . . ?
C82 C89 H89 118.7 . . ?
C87 C89 C82 122.54(16) . . ?
C87 C89 H89 118.7 . . ?
C91 C90 C97 115.86(16) . . ?
C91 C90 B2 123.59(16) . . ?
C97 C90 B2 120.31(15) . . ?
C90 C91 H91 118.9 . . ?
C92 C91 C90 122.17(18) . . ?
C92 C91 H91 118.9 . . ?
C91 C92 C93 118.3(2) . . ?
C94 C92 C91 120.95(19) . . ?
C94 C92 C93 120.8(2) . . ?
F17 C93 F38 104.7(2) . . ?
F17 C93 C92 112.3(3) . . ?
F37 C93 F17 107.9(3) . . ?
F37 C93 F38 104.9(3) . . ?
F37 C93 C92 113.9(2) . . ?
F38 C93 C92 112.5(2) . . ?
C92 C94 H94 121.0 . . ?
C92 C94 C95 118.01(18) . . ?
C95 C94 H94 121.0 . . ?
C94 C95 C96 118.70(18) . . ?
C97 C95 C94 120.89(18) . . ?
C97 C95 C96 120.32(18) . . ?
F18 C96 F36 104.24(18) . . ?
F18 C96 C95 112.90(17) . . ?
F20 C96 F18 106.6(2) . . ?
F20 C96 F36 107.8(2) . . ?
F20 C96 C95 113.42(18) . . ?
F36 C96 C95 111.26(19) . . ?
C90 C97 H97 119.0 . . ?
C95 C97 C90 122.02(17) . . ?
C95 C97 H97 119.0 . . ?
C99 C98 C105 115.81(17) . . ?
C99 C98 B2 123.44(16) . . ?
C105 C98 B2 120.15(16) . . ?
C98 C99 H99 118.9 . . ?
C100 C99 C98 122.12(17) . . ?
C100 C99 H99 118.9 . . ?
C99 C100 C101 120.54(18) . . ?
C102 C100 C99 120.70(18) . . ?
C102 C100 C101 118.74(18) . . ?
F34 C101 F46 105.00(19) . . ?
F34 C101 C100 112.81(18) . . ?
F40 C101 F34 106.78(18) . . ?
F40 C101 F46 106.26(19) . . ?
F40 C101 C100 113.35(18) . . ?
F46 C101 C100 112.05(17) . . ?
C100 C102 H102 120.8 . . ?
C100 C102 C103 118.40(18) . . ?
C103 C102 H102 120.8 . . ?
C102 C103 C104 119.23(18) . . ?
C102 C103 C105 120.73(18) . . ?
C105 C103 C104 120.00(19) . . ?
F42 C104 F58 103.3(2) . . ?
F42 C104 C103 113.40(19) . . ?
F48 C104 F42 106.5(2) . . ?
F48 C104 F58 107.0(2) . . ?
F48 C104 C103 113.70(19) . . ?
F58 C104 C103 112.17(19) . . ?
C98 C105 H105 118.9 . . ?
C103 C105 C98 122.21(18) . . ?
C103 C105 H105 118.9 . . ?
C74 B2 C82 113.94(14) . . ?
C74 B2 C90 103.57(14) . . ?
C74 B2 C98 112.86(14) . . ?
C90 B2 C82 110.43(14) . . ?
C98 B2 C82 103.50(14) . . ?
C98 B2 C90 112.82(14) . . ?
C43 C42 C49 115.99(16) . . ?
C43 C42 B1 120.66(15) . . ?
C49 C42 B1 123.18(15) . . ?
C42 C43 H43 118.6 . . ?
C44 C43 C42 122.87(17) . . ?
C44 C43 H43 118.6 . . ?
C43 C44 C45 120.32(19) . . ?
C43 C44 C46 120.27(17) . . ?
C46 C44 C45 119.39(18) . . ?
F11 C45 C44 112.9(2) . . ?
F21 C45 C44 115.05(19) . . ?
F21 C45 F11 102.1(3) . . ?
F43 C45 C44 113.4(3) . . ?
F43 C45 F11 101.5(3) . . ?
F43 C45 F21 110.6(3) . . ?
F13 C45 C44 107.4(3) . . ?
F51 C45 C44 111.1(6) . . ?
F51 C45 F13 99.7(6) . . ?
F53 C45 C44 112.4(4) . . ?
F53 C45 F13 116.1(6) . . ?
F53 C45 F51 109.5(7) . . ?
C44 C46 H46 120.9 . . ?
C47 C46 C44 118.26(17) . . ?
C47 C46 H46 120.9 . . ?
C46 C47 C48 118.06(17) . . ?
C46 C47 C49 121.32(17) . . ?
C49 C47 C48 120.59(17) . . ?
F5 C48 C47 111.82(16) . . ?
F39 C48 F5 104.79(15) . . ?
F39 C48 C47 112.77(17) . . ?
F41 C48 F5 105.74(16) . . ?
F41 C48 F39 106.85(16) . . ?
F41 C48 C47 114.18(15) . . ?
C42 C49 H49 119.4 . . ?
C47 C49 C42 121.30(16) . . ?
C47 C49 H49 119.4 . . ?
C51 C50 B1 121.61(15) . . ?
C57 C50 C51 115.64(15) . . ?
C57 C50 B1 122.76(15) . . ?
C50 C51 H51 118.9 . . ?
C52 C51 C50 122.15(16) . . ?
C52 C51 H51 118.9 . . ?
C51 C52 C53 118.79(17) . . ?
C54 C52 C51 121.15(16) . . ?
C54 C52 C53 120.06(17) . . ?
F32 C53 C52 112.26(17) . . ?
F50 C53 F32 104.49(19) . . ?
F50 C53 C52 113.18(17) . . ?
F56 C53 F32 105.08(19) . . ?
F56 C53 F50 107.7(2) . . ?
F56 C53 C52 113.43(18) . . ?
C52 C54 H54 121.1 . . ?
C52 C54 C55 117.70(16) . . ?
C55 C54 H54 121.1 . . ?
C54 C55 C56 119.86(17) . . ?
C54 C55 C57 121.04(17) . . ?
C57 C55 C56 119.10(17) . . ?
F2 C56 C55 111.3(5) . . ?
F33 C56 C55 112.9(5) . . ?
F33 C56 F2 106.2(5) . . ?
F33 C56 F35 108.6(5) . . ?
F35 C56 C55 113.2(4) . . ?
F35 C56 F2 104.1(5) . . ?
F29 C56 C55 114.0(5) . . ?
F29 C56 F57 105.6(5) . . ?
F29 C56 F59 104.3(5) . . ?
F57 C56 C55 114.2(4) . . ?
F57 C56 F59 103.0(5) . . ?
F59 C56 C55 114.6(4) . . ?
C50 C57 H57 118.8 . . ?
C55 C57 C50 122.30(16) . . ?
C55 C57 H57 118.8 . . ?
C59 C58 B1 121.74(15) . . ?
C65 C58 C59 115.12(15) . . ?
C65 C58 B1 123.14(15) . . ?
C58 C59 H59 119.0 . . ?
C60 C59 C58 122.05(17) . . ?
C60 C59 H59 119.0 . . ?
C59 C60 C61 118.62(18) . . ?
C62 C60 C59 121.77(17) . . ?
C62 C60 C61 119.51(18) . . ?
F14 C61 C60 112.57(18) . . ?
F15 C61 F14 105.7(2) . . ?
F15 C61 F52 108.2(2) . . ?
F15 C61 C60 112.5(2) . . ?
F52 C61 F14 104.50(19) . . ?
F52 C61 C60 112.8(2) . . ?
C60 C62 H62 121.4 . . ?
C63 C62 C60 117.22(16) . . ?
C63 C62 H62 121.4 . . ?
C62 C63 C64 119.84(16) . . ?
C62 C63 C65 121.21(17) . . ?
C65 C63 C64 118.93(16) . . ?
F10 C64 F22 105.99(16) . . ?
F10 C64 F28 105.71(17) . . ?
F10 C64 C63 113.38(15) . . ?
F22 C64 F28 106.01(16) . . ?
F22 C64 C63 113.50(16) . . ?
F28 C64 C63 111.63(15) . . ?
C58 C65 H65 118.7 . . ?
C63 C65 C58 122.61(16) . . ?
C63 C65 H65 118.7 . . ?
C67 C66 B1 122.43(16) . . ?
C73 C66 C67 115.45(16) . . ?
C73 C66 B1 121.83(15) . . ?
C66 C67 H67 119.0 . . ?
C68 C67 C66 122.05(18) . . ?
C68 C67 H67 119.0 . . ?
C67 C68 C69 121.46(19) . . ?
C70 C68 C67 121.08(18) . . ?
C70 C68 C69 117.46(18) . . ?
F16 C69 F24 106.39(18) . . ?
F16 C69 C68 113.47(17) . . ?
F24 C69 C68 111.80(17) . . ?
F26 C69 F16 106.64(18) . . ?
F26 C69 F24 105.30(17) . . ?
F26 C69 C68 112.66(18) . . ?
C68 C70 H70 120.9 . . ?
C71 C70 C68 118.16(18) . . ?
C71 C70 H70 120.9 . . ?
C70 C71 C72 120.82(19) . . ?
C70 C71 C73 120.75(19) . . ?
C73 C71 C72 118.4(2) . . ?
F9 C72 F19 107.6(3) . . ?
F9 C72 F44 106.1(2) . . ?
F9 C72 C71 112.2(3) . . ?
F19 C72 C71 112.0(3) . . ?
F44 C72 F19 104.4(3) . . ?
F44 C72 C71 114.0(2) . . ?
C66 C73 H73 118.8 . . ?
C71 C73 C66 122.49(18) . . ?
C71 C73 H73 118.8 . . ?
C42 B1 C50 111.11(13) . . ?
C42 B1 C58 107.75(13) . . ?
C42 B1 C66 110.35(14) . . ?
C50 B1 C58 110.59(14) . . ?
C50 B1 C66 107.15(13) . . ?
C66 B1 C58 109.91(13) . . ?
Cl1 C106 Cl2 141.3(3) . . ?
Cl1 C106 H10A 101.7 . . ?
Cl1 C106 H10B 101.7 . . ?
Cl2 C106 H10A 101.7 . . ?
Cl2 C106 H10B 101.7 . . ?
H10A C106 H10B 104.7 . . ?

loop_
_geom_bond_atom_site_label_1
_geom_bond_atom_site_label_2
_geom_bond_distance
_geom_bond_site_symmetry_2
_geom_bond_publ_flag
Sn1 P1 2.6438(4) . ?
Sn1 P2 2.6194(4) . ?
Sn1 P3 2.6249(4) . ?
P1 C3 1.8395(17) . ?
P1 C4 1.8060(17) . ?
P1 C10 1.8086(18) . ?
P2 C16 1.8285(17) . ?
P2 C17 1.7996(18) . ?
P2 C23 1.8054(18) . ?
P3 C29 1.8419(17) . ?
P3 C30 1.8067(18) . ?
P3 C36 1.8105(18) . ?
C1 H1A 0.9800 . ?
C1 H1B 0.9800 . ?
C1 H1C 0.9800 . ?
C1 C2 1.546(2) . ?
C2 C3 1.552(2) . ?
C2 C16 1.551(2) . ?
C2 C29 1.553(2) . ?
C3 H3A 0.9900 . ?
C3 H3B 0.9900 . ?
C4 C5 1.393(2) . ?
C4 C9 1.399(3) . ?
C5 H5 0.9500 . ?
C5 C6 1.392(3) . ?
C6 H6 0.9500 . ?
C6 C7 1.379(3) . ?
C7 H7 0.9500 . ?
C7 C8 1.389(3) . ?
C8 H8 0.9500 . ?
C8 C9 1.388(3) . ?
C9 H9 0.9500 . ?
C10 C11 1.397(2) . ?
C10 C15 1.394(2) . ?
C11 H11 0.9500 . ?
C11 C12 1.387(3) . ?
C12 H12 0.9500 . ?
C12 C13 1.386(3) . ?
C13 H13 0.9500 . ?
C13 C14 1.381(3) . ?
C14 H14 0.9500 . ?
C14 C15 1.392(3) . ?
C15 H15 0.9500 . ?
C16 H16A 0.9900 . ?
C16 H16B 0.9900 . ?
C17 C18 1.387(3) . ?
C17 C22 1.389(3) . ?
C18 H18 0.9500 . ?
C18 C19 1.386(3) . ?
C19 H19 0.9500 . ?
C19 C20 1.371(4) . ?
C20 H20 0.9500 . ?
C20 C21 1.382(4) . ?
C21 H21 0.9500 . ?
C21 C22 1.388(3) . ?
C22 H22 0.9500 . ?
C23 C24 1.394(3) . ?
C23 C28 1.395(3) . ?
C24 H24 0.9500 . ?
C24 C25 1.394(3) . ?
C25 H25 0.9500 . ?
C25 C26 1.374(4) . ?
C26 H26 0.9500 . ?
C26 C27 1.383(4) . ?
C27 H27 0.9500 . ?
C27 C28 1.391(3) . ?
C28 H28 0.9500 . ?
C29 H29A 0.9900 . ?
C29 H29B 0.9900 . ?
C30 C31 1.395(3) . ?
C30 C35 1.390(3) . ?
C31 H31 0.9500 . ?
C31 C32 1.389(3) . ?
C32 H32 0.9500 . ?
C32 C33 1.375(4) . ?
C33 H33 0.9500 . ?
C33 C34 1.380(4) . ?
C34 H34 0.9500 . ?
C34 C35 1.390(3) . ?
C35 H35 0.9500 . ?
C36 C37 1.399(3) . ?
C36 C41 1.392(3) . ?
C37 H37 0.9500 . ?
C37 C38 1.390(3) . ?
C38 H38 0.9500 . ?
C38 C39 1.380(3) . ?
C39 H39 0.9500 . ?
C39 C40 1.381(3) . ?
C40 H40 0.9500 . ?
C40 C41 1.393(3) . ?
C41 H41 0.9500 . ?
F1 C88 1.340(2) . ?
F4 C88 1.348(2) . ?
F6 C85 1.344(2) . ?
F8 C85 1.343(2) . ?
F12 C88 1.349(2) . ?
F17 C93 1.322(4) . ?
F18 C96 1.333(2) . ?
F20 C96 1.314(3) . ?
F30 C85 1.333(2) . ?
F34 C101 1.339(3) . ?
F36 C96 1.345(3) . ?
F37 C93 1.316(3) . ?
F38 C93 1.333(3) . ?
F40 C101 1.327(2) . ?
F42 C104 1.329(3) . ?
F46 C101 1.340(3) . ?
F48 C104 1.313(3) . ?
F58 C104 1.337(3) . ?
C74 C75 1.405(2) . ?
C74 C81 1.402(3) . ?
C74 B2 1.634(3) . ?
C75 H75 0.9500 . ?
C75 C76 1.393(3) . ?
C76 C77 1.504(3) . ?
C76 C78 1.384(3) . ?
C77 F23 1.400(4) . ?
C77 F45 1.238(4) . ?
C77 F47 1.272(3) . ?
C77 F3 1.333(5) . ?
C77 F25 1.248(4) . ?
C77 F49 1.463(5) . ?
C78 H78 0.9500 . ?
C78 C79 1.383(3) . ?
C79 C80 1.497(3) . ?
C79 C81 1.392(3) . ?
C80 F31 1.349(3) . ?
C80 F54 1.384(4) . ?
C80 F60 1.287(4) . ?
C80 F7 1.403(9) . ?
C80 F27 1.461(9) . ?
C80 F55 1.192(10) . ?
C81 H81 0.9500 . ?
C82 C83 1.397(2) . ?
C82 C89 1.404(2) . ?
C82 B2 1.642(3) . ?
C83 H83 0.9500 . ?
C83 C84 1.398(2) . ?
C84 C85 1.496(3) . ?
C84 C86 1.391(3) . ?
C86 H86 0.9500 . ?
C86 C87 1.389(3) . ?
C87 C88 1.496(2) . ?
C87 C89 1.388(2) . ?
C89 H89 0.9500 . ?
C90 C91 1.398(3) . ?
C90 C97 1.406(2) . ?
C90 B2 1.640(3) . ?
C91 H91 0.9500 . ?
C91 C92 1.391(3) . ?
C92 C93 1.492(3) . ?
C92 C94 1.385(3) . ?
C94 H94 0.9500 . ?
C94 C95 1.390(3) . ?
C95 C96 1.496(3) . ?
C95 C97 1.388(3) . ?
C97 H97 0.9500 . ?
C98 C99 1.402(3) . ?
C98 C105 1.404(2) . ?
C98 B2 1.639(3) . ?
C99 H99 0.9500 . ?
C99 C100 1.395(3) . ?
C100 C101 1.496(3) . ?
C100 C102 1.385(3) . ?
C102 H102 0.9500 . ?
C102 C103 1.387(3) . ?
C103 C104 1.498(3) . ?
C103 C105 1.390(3) . ?
C105 H105 0.9500 . ?
F5 C48 1.364(2) . ?
F9 C72 1.315(4) . ?
F10 C64 1.332(2) . ?
F14 C61 1.344(3) . ?
F15 C61 1.320(3) . ?
F16 C69 1.339(3) . ?
F19 C72 1.331(5) . ?
F22 C64 1.332(2) . ?
F24 C69 1.344(2) . ?
F26 C69 1.337(2) . ?
F28 C64 1.339(2) . ?
F32 C53 1.326(2) . ?
F39 C48 1.349(2) . ?
F41 C48 1.331(2) . ?
F44 C72 1.326(3) . ?
F50 C53 1.318(3) . ?
F52 C61 1.336(3) . ?
F56 C53 1.318(3) . ?
C42 C43 1.400(2) . ?
C42 C49 1.405(2) . ?
C42 B1 1.636(3) . ?
C43 H43 0.9500 . ?
C43 C44 1.386(3) . ?
C44 C45 1.496(3) . ?
C44 C46 1.389(3) . ?
C45 F11 1.380(4) . ?
C45 F21 1.306(3) . ?
C45 F43 1.304(4) . ?
C45 F13 1.381(7) . ?
C45 F51 1.270(8) . ?
C45 F53 1.230(8) . ?
C46 H46 0.9500 . ?
C46 C47 1.387(3) . ?
C47 C48 1.494(3) . ?
C47 C49 1.395(2) . ?
C49 H49 0.9500 . ?
C50 C51 1.402(2) . ?
C50 C57 1.398(2) . ?
C50 B1 1.644(2) . ?
C51 H51 0.9500 . ?
C51 C52 1.394(2) . ?
C52 C53 1.502(3) . ?
C52 C54 1.385(3) . ?
C54 H54 0.9500 . ?
C54 C55 1.388(3) . ?
C55 C56 1.496(3) . ?
C55 C57 1.394(2) . ?
C56 F2 1.331(6) . ?
C56 F33 1.279(6) . ?
C56 F35 1.316(6) . ?
C56 F29 1.304(6) . ?
C56 F57 1.325(5) . ?
C56 F59 1.342(5) . ?
C57 H57 0.9500 . ?
C58 C59 1.406(2) . ?
C58 C65 1.405(2) . ?
C58 B1 1.648(2) . ?
C59 H59 0.9500 . ?
C59 C60 1.393(3) . ?
C60 C61 1.493(3) . ?
C60 C62 1.389(3) . ?
C62 H62 0.9500 . ?
C62 C63 1.385(3) . ?
C63 C64 1.494(3) . ?
C63 C65 1.396(2) . ?
C65 H65 0.9500 . ?
C66 C67 1.407(2) . ?
C66 C73 1.400(3) . ?
C66 B1 1.648(2) . ?
C67 H67 0.9500 . ?
C67 C68 1.391(3) . ?
C68 C69 1.495(3) . ?
C68 C70 1.388(3) . ?
C70 H70 0.9500 . ?
C70 C71 1.378(3) . ?
C71 C72 1.489(3) . ?
C71 C73 1.397(3) . ?
C73 H73 0.9500 . ?
Cl1 C106 1.321(5) . ?
Cl2 C106 1.775(6) . ?
C106 H10A 0.9900 . ?
C106 H10B 0.9900 . ?

loop_
_geom_torsion_atom_site_label_1
_geom_torsion_atom_site_label_2
_geom_torsion_atom_site_label_3
_geom_torsion_atom_site_label_4
_geom_torsion
_geom_torsion_site_symmetry_1
_geom_torsion_site_symmetry_2
_geom_torsion_site_symmetry_3
_geom_torsion_site_symmetry_4
_geom_torsion_publ_flag
Sn1 P1 C3 C2 16.83(15) . . . . ?
Sn1 P1 C4 C5 -5.99(16) . . . . ?
Sn1 P1 C4 C9 173.07(15) . . . . ?
Sn1 P1 C10 C11 63.53(14) . . . . ?
Sn1 P1 C10 C15 -114.45(15) . . . . ?
Sn1 P2 C16 C2 22.91(15) . . . . ?
Sn1 P2 C17 C18 5.49(17) . . . . ?
Sn1 P2 C17 C22 -177.30(15) . . . . ?
Sn1 P2 C23 C24 -115.36(16) . . . . ?
Sn1 P2 C23 C28 62.53(17) . . . . ?
Sn1 P3 C29 C2 15.30(15) . . . . ?
Sn1 P3 C30 C31 176.87(14) . . . . ?
Sn1 P3 C30 C35 -4.96(19) . . . . ?
Sn1 P3 C36 C37 66.15(15) . . . . ?
Sn1 P3 C36 C41 -109.52(15) . . . . ?
P1 C4 C5 C6 177.86(14) . . . . ?
P1 C4 C9 C8 -177.93(18) . . . . ?
P1 C10 C11 C12 -177.75(15) . . . . ?
P1 C10 C15 C14 176.64(15) . . . . ?
P2 C17 C18 C19 176.52(16) . . . . ?
P2 C17 C22 C21 -176.3(2) . . . . ?
P2 C23 C24 C25 176.46(17) . . . . ?
P2 C23 C28 C27 -177.5(2) . . . . ?
P3 C30 C31 C32 178.91(17) . . . . ?
P3 C30 C35 C34 -178.5(2) . . . . ?
P3 C36 C37 C38 -176.24(16) . . . . ?
P3 C36 C41 C40 175.43(15) . . . . ?
C1 C2 C3 P1 167.75(12) . . . . ?
C1 C2 C16 P2 165.11(12) . . . . ?
C1 C2 C29 P3 172.69(12) . . . . ?
C3 P1 C4 C5 -132.84(15) . . . . ?
C3 P1 C4 C9 46.22(18) . . . . ?
C3 P1 C10 C11 -170.45(13) . . . . ?
C3 P1 C10 C15 11.57(18) . . . . ?
C3 C2 C16 P2 -79.41(16) . . . . ?
C3 C2 C29 P3 56.37(17) . . . . ?
C4 P1 C3 C2 140.66(13) . . . . ?
C4 P1 C10 C11 -55.57(16) . . . . ?
C4 P1 C10 C15 126.45(16) . . . . ?
C4 C5 C6 C7 0.3(3) . . . . ?
C5 C4 C9 C8 1.1(3) . . . . ?
C5 C6 C7 C8 0.6(3) . . . . ?
C6 C7 C8 C9 -0.7(4) . . . . ?
C7 C8 C9 C4 -0.2(4) . . . . ?
C9 C4 C5 C6 -1.2(3) . . . . ?
C10 P1 C3 C2 -104.32(13) . . . . ?
C10 P1 C4 C5 111.08(15) . . . . ?
C10 P1 C4 C9 -69.87(18) . . . . ?
C10 C11 C12 C13 0.6(3) . . . . ?
C11 C10 C15 C14 -1.3(3) . . . . ?
C11 C12 C13 C14 -0.6(3) . . . . ?
C12 C13 C14 C15 -0.4(3) . . . . ?
C13 C14 C15 C10 1.3(3) . . . . ?
C15 C10 C11 C12 0.3(3) . . . . ?
C16 P2 C17 C18 -119.31(15) . . . . ?
C16 P2 C17 C22 57.90(18) . . . . ?
C16 P2 C23 C24 9.47(19) . . . . ?
C16 P2 C23 C28 -172.64(16) . . . . ?
C16 C2 C3 P1 53.20(17) . . . . ?
C16 C2 C29 P3 -72.04(17) . . . . ?
C17 P2 C16 C2 145.89(13) . . . . ?
C17 P2 C23 C24 123.43(17) . . . . ?
C17 P2 C23 C28 -58.67(18) . . . . ?
C17 C18 C19 C20 -0.3(3) . . . . ?
C18 C17 C22 C21 0.9(3) . . . . ?
C18 C19 C20 C21 1.0(4) . . . . ?
C19 C20 C21 C22 -0.7(4) . . . . ?
C20 C21 C22 C17 -0.2(4) . . . . ?
C22 C17 C18 C19 -0.7(3) . . . . ?
C23 P2 C16 C2 -98.74(14) . . . . ?
C23 P2 C17 C18 125.24(16) . . . . ?
C23 P2 C17 C22 -57.55(19) . . . . ?
C23 C24 C25 C26 0.8(4) . . . . ?
C24 C23 C28 C27 0.5(4) . . . . ?
C24 C25 C26 C27 0.7(4) . . . . ?
C25 C26 C27 C28 -1.6(5) . . . . ?
C26 C27 C28 C23 0.9(4) . . . . ?
C28 C23 C24 C25 -1.4(3) . . . . ?
C29 P3 C30 C31 48.32(17) . . . . ?
C29 P3 C30 C35 -133.51(17) . . . . ?
C29 P3 C36 C37 -169.30(14) . . . . ?
C29 P3 C36 C41 15.03(18) . . . . ?
C29 C2 C3 P1 -75.93(16) . . . . ?
C29 C2 C16 P2 48.94(18) . . . . ?
C30 P3 C29 C2 142.63(13) . . . . ?
C30 P3 C36 C37 -54.17(17) . . . . ?
C30 P3 C36 C41 130.16(16) . . . . ?
C30 C31 C32 C33 -0.6(4) . . . . ?
C31 C30 C35 C34 -0.4(3) . . . . ?
C31 C32 C33 C34 0.2(4) . . . . ?
C32 C33 C34 C35 0.2(5) . . . . ?
C33 C34 C35 C30 -0.1(4) . . . . ?
C35 C30 C31 C32 0.7(3) . . . . ?
C36 P3 C29 C2 -102.99(14) . . . . ?
C36 P3 C30 C31 -68.32(17) . . . . ?
C36 P3 C30 C35 109.86(18) . . . . ?
C36 C37 C38 C39 0.9(3) . . . . ?
C37 C36 C41 C40 -0.1(3) . . . . ?
C37 C38 C39 C40 -0.8(3) . . . . ?
C38 C39 C40 C41 0.3(3) . . . . ?
C39 C40 C41 C36 0.1(3) . . . . ?
C41 C36 C37 C38 -0.4(3) . . . . ?
C74 C75 C76 C77 -179.16(18) . . . . ?
C74 C75 C76 C78 -0.1(3) . . . . ?
C75 C74 C81 C79 1.5(3) . . . . ?
C75 C74 B2 C82 -146.72(17) . . . . ?
C75 C74 B2 C90 93.27(19) . . . . ?
C75 C74 B2 C98 -29.0(2) . . . . ?
C75 C76 C77 F23 168.0(2) . . . . ?
C75 C76 C77 F45 49.6(4) . . . . ?
C75 C76 C77 F47 -81.2(3) . . . . ?
C75 C76 C77 F3 94.1(5) . . . . ?
C75 C76 C77 F25 -133.6(5) . . . . ?
C75 C76 C77 F49 -15.9(4) . . . . ?
C75 C76 C78 C79 0.6(3) . . . . ?
C76 C78 C79 C80 179.8(2) . . . . ?
C76 C78 C79 C81 0.0(3) . . . . ?
C77 C76 C78 C79 179.7(2) . . . . ?
C78 C76 C77 F23 -11.0(3) . . . . ?
C78 C76 C77 F45 -129.4(3) . . . . ?
C78 C76 C77 F47 99.7(4) . . . . ?
C78 C76 C77 F3 -85.0(5) . . . . ?
C78 C76 C77 F25 47.3(6) . . . . ?
C78 C76 C77 F49 165.0(4) . . . . ?
C78 C79 C80 F31 157.7(3) . . . . ?
C78 C79 C80 F54 44.2(3) . . . . ?
C78 C79 C80 F60 -74.8(4) . . . . ?
C78 C79 C80 F7 -150.4(7) . . . . ?
C78 C79 C80 F27 -56.8(5) . . . . ?
C78 C79 C80 F55 64.4(10) . . . . ?
C78 C79 C81 C74 -1.0(3) . . . . ?
C80 C79 C81 C74 179.1(2) . . . . ?
C81 C74 C75 C76 -0.9(3) . . . . ?
C81 C74 B2 C82 40.8(2) . . . . ?
C81 C74 B2 C90 -79.2(2) . . . . ?
C81 C74 B2 C98 158.45(16) . . . . ?
C81 C79 C80 F31 -22.5(4) . . . . ?
C81 C79 C80 F54 -135.9(3) . . . . ?
C81 C79 C80 F60 105.1(4) . . . . ?
C81 C79 C80 F7 29.4(7) . . . . ?
C81 C79 C80 F27 123.0(4) . . . . ?
C81 C79 C80 F55 -115.7(9) . . . . ?
C82 C83 C84 C85 -178.67(17) . . . . ?
C82 C83 C84 C86 0.8(3) . . . . ?
C83 C82 C89 C87 -3.4(3) . . . . ?
C83 C82 B2 C74 21.7(2) . . . . ?
C83 C82 B2 C90 137.81(17) . . . . ?
C83 C82 B2 C98 -101.18(19) . . . . ?
C83 C84 C85 F6 70.9(2) . . . . ?
C83 C84 C85 F8 -46.7(2) . . . . ?
C83 C84 C85 F30 -167.95(18) . . . . ?
C83 C84 C86 C87 -1.8(3) . . . . ?
C84 C86 C87 C88 178.10(17) . . . . ?
C84 C86 C87 C89 0.2(3) . . . . ?
C85 C84 C86 C87 177.64(17) . . . . ?
C86 C84 C85 F6 -108.6(2) . . . . ?
C86 C84 C85 F8 133.84(19) . . . . ?
C86 C84 C85 F30 12.6(3) . . . . ?
C86 C87 C88 F1 2.7(2) . . . . ?
C86 C87 C88 F4 -117.80(19) . . . . ?
C86 C87 C88 F12 123.81(19) . . . . ?
C86 C87 C89 C82 2.5(3) . . . . ?
C88 C87 C89 C82 -175.50(17) . . . . ?
C89 C82 C83 C84 1.8(3) . . . . ?
C89 C82 B2 C74 -161.72(16) . . . . ?
C89 C82 B2 C90 -45.7(2) . . . . ?
C89 C82 B2 C98 75.35(19) . . . . ?
C89 C87 C88 F1 -179.39(16) . . . . ?
C89 C87 C88 F4 60.1(2) . . . . ?
C89 C87 C88 F12 -58.2(2) . . . . ?
C90 C91 C92 C93 -177.5(2) . . . . ?
C90 C91 C92 C94 2.7(3) . . . . ?
C91 C90 C97 C95 0.7(3) . . . . ?
C91 C90 B2 C74 103.64(19) . . . . ?
C91 C90 B2 C82 -18.7(2) . . . . ?
C91 C90 B2 C98 -134.01(18) . . . . ?
C91 C92 C93 F17 -66.2(3) . . . . ?
C91 C92 C93 F37 170.8(3) . . . . ?
C91 C92 C93 F38 51.7(4) . . . . ?
C91 C92 C94 C95 0.0(4) . . . . ?
C92 C94 C95 C96 174.4(2) . . . . ?
C92 C94 C95 C97 -2.3(3) . . . . ?
C93 C92 C94 C95 -179.7(2) . . . . ?
C94 C92 C93 F17 113.6(3) . . . . ?
C94 C92 C93 F37 -9.4(4) . . . . ?
C94 C92 C93 F38 -128.6(3) . . . . ?
C94 C95 C96 F18 44.6(3) . . . . ?
C94 C95 C96 F20 166.0(2) . . . . ?
C94 C95 C96 F36 -72.2(3) . . . . ?
C94 C95 C97 C90 1.9(3) . . . . ?
C96 C95 C97 C90 -174.72(19) . . . . ?
C97 C90 C91 C92 -3.0(3) . . . . ?
C97 C90 B2 C74 -70.4(2) . . . . ?
C97 C90 B2 C82 167.26(16) . . . . ?
C97 C90 B2 C98 52.0(2) . . . . ?
C97 C95 C96 F18 -138.7(2) . . . . ?
C97 C95 C96 F20 -17.3(3) . . . . ?
C97 C95 C96 F36 104.5(2) . . . . ?
C98 C99 C100 C101 -179.72(17) . . . . ?
C98 C99 C100 C102 1.8(3) . . . . ?
C99 C98 C105 C103 -0.2(3) . . . . ?
C99 C98 B2 C74 148.28(16) . . . . ?
C99 C98 B2 C82 -88.07(19) . . . . ?
C99 C98 B2 C90 31.3(2) . . . . ?
C99 C100 C101 F34 25.6(3) . . . . ?
C99 C100 C101 F40 147.13(19) . . . . ?
C99 C100 C101 F46 -92.6(2) . . . . ?
C99 C100 C102 C103 -0.9(3) . . . . ?
C100 C102 C103 C104 -178.53(17) . . . . ?
C100 C102 C103 C105 -0.6(3) . . . . ?
C101 C100 C102 C103 -179.34(17) . . . . ?
C102 C100 C101 F34 -155.92(18) . . . . ?
C102 C100 C101 F40 -34.4(3) . . . . ?
C102 C100 C101 F46 85.8(2) . . . . ?
C102 C103 C104 F42 -163.75(19) . . . . ?
C102 C103 C104 F48 -41.8(3) . . . . ?
C102 C103 C104 F58 79.7(3) . . . . ?
C102 C103 C105 C98 1.1(3) . . . . ?
C104 C103 C105 C98 179.09(17) . . . . ?
C105 C98 C99 C100 -1.3(2) . . . . ?
C105 C98 B2 C74 -40.9(2) . . . . ?
C105 C98 B2 C82 82.70(18) . . . . ?
C105 C98 B2 C90 -157.92(15) . . . . ?
C105 C103 C104 F42 18.3(3) . . . . ?
C105 C103 C104 F48 140.2(2) . . . . ?
C105 C103 C104 F58 -98.2(3) . . . . ?
B2 C74 C75 C76 -173.83(17) . . . . ?
B2 C74 C81 C79 174.49(18) . . . . ?
B2 C82 C83 C84 178.41(17) . . . . ?
B2 C82 C89 C87 179.80(16) . . . . ?
B2 C90 C91 C92 -177.27(19) . . . . ?
B2 C90 C97 C95 175.20(17) . . . . ?
B2 C98 C99 C100 169.89(16) . . . . ?
B2 C98 C105 C103 -171.68(16) . . . . ?
C42 C43 C44 C45 -178.75(19) . . . . ?
C42 C43 C44 C46 -0.5(3) . . . . ?
C43 C42 C49 C47 -0.4(2) . . . . ?
C43 C42 B1 C50 162.17(15) . . . . ?
C43 C42 B1 C58 -76.54(19) . . . . ?
C43 C42 B1 C66 43.5(2) . . . . ?
C43 C44 C45 F11 -28.6(4) . . . . ?
C43 C44 C45 F21 -145.2(3) . . . . ?
C43 C44 C45 F43 86.0(4) . . . . ?
C43 C44 C45 F13 163.1(5) . . . . ?
C43 C44 C45 F51 55.1(7) . . . . ?
C43 C44 C45 F53 -67.9(7) . . . . ?
C43 C44 C46 C47 -0.1(3) . . . . ?
C44 C46 C47 C48 -177.42(18) . . . . ?
C44 C46 C47 C49 0.4(3) . . . . ?
C45 C44 C46 C47 178.2(2) . . . . ?
C46 C44 C45 F11 153.1(3) . . . . ?
C46 C44 C45 F21 36.5(4) . . . . ?
C46 C44 C45 F43 -92.2(3) . . . . ?
C46 C44 C45 F13 -15.1(6) . . . . ?
C46 C44 C45 F51 -123.2(6) . . . . ?
C46 C44 C45 F53 113.8(6) . . . . ?
C46 C47 C48 F5 81.6(2) . . . . ?
C46 C47 C48 F39 -36.2(2) . . . . ?
C46 C47 C48 F41 -158.40(17) . . . . ?
C46 C47 C49 C42 -0.2(3) . . . . ?
C48 C47 C49 C42 177.62(16) . . . . ?
C49 C42 C43 C44 0.7(3) . . . . ?
C49 C42 B1 C50 -22.8(2) . . . . ?
C49 C42 B1 C58 98.53(18) . . . . ?
C49 C42 B1 C66 -141.46(16) . . . . ?
C49 C47 C48 F5 -96.3(2) . . . . ?
C49 C47 C48 F39 145.93(17) . . . . ?
C49 C47 C48 F41 23.7(3) . . . . ?
C50 C51 C52 C53 -179.75(17) . . . . ?
C50 C51 C52 C54 0.2(3) . . . . ?
C51 C50 C57 C55 -1.4(2) . . . . ?
C51 C50 B1 C42 -89.14(18) . . . . ?
C51 C50 B1 C58 151.25(15) . . . . ?
C51 C50 B1 C66 31.5(2) . . . . ?
C51 C52 C53 F32 67.4(2) . . . . ?
C51 C52 C53 F50 -50.6(3) . . . . ?
C51 C52 C53 F56 -173.7(2) . . . . ?
C51 C52 C54 C55 -0.9(3) . . . . ?
C52 C54 C55 C56 -179.28(18) . . . . ?
C52 C54 C55 C57 0.5(3) . . . . ?
C53 C52 C54 C55 179.02(17) . . . . ?
C54 C52 C53 F32 -112.6(2) . . . . ?
C54 C52 C53 F50 129.4(2) . . . . ?
C54 C52 C53 F56 6.4(3) . . . . ?
C54 C55 C56 F2 113.3(7) . . . . ?
C54 C55 C56 F33 -127.4(7) . . . . ?
C54 C55 C56 F35 -3.5(8) . . . . ?
C54 C55 C56 F29 86.2(7) . . . . ?
C54 C55 C56 F57 -35.4(7) . . . . ?
C54 C55 C56 F59 -153.9(6) . . . . ?
C54 C55 C57 C50 0.7(3) . . . . ?
C56 C55 C57 C50 -179.51(17) . . . . ?
C57 C50 C51 C52 1.0(2) . . . . ?
C57 C50 B1 C42 90.34(19) . . . . ?
C57 C50 B1 C58 -29.3(2) . . . . ?
C57 C50 B1 C66 -149.04(16) . . . . ?
C57 C55 C56 F2 -66.5(7) . . . . ?
C57 C55 C56 F33 52.9(8) . . . . ?
C57 C55 C56 F35 176.8(8) . . . . ?
C57 C55 C56 F29 -93.6(7) . . . . ?
C57 C55 C56 F57 144.9(7) . . . . ?
C57 C55 C56 F59 26.4(6) . . . . ?
C58 C59 C60 C61 -175.33(19) . . . . ?
C58 C59 C60 C62 0.9(3) . . . . ?
C59 C58 C65 C63 -1.2(2) . . . . ?
C59 C58 B1 C42 -161.65(15) . . . . ?
C59 C58 B1 C50 -40.0(2) . . . . ?
C59 C58 B1 C66 78.06(19) . . . . ?
C59 C60 C61 F14 -166.19(19) . . . . ?
C59 C60 C61 F15 74.5(3) . . . . ?
C59 C60 C61 F52 -48.2(3) . . . . ?
C59 C60 C62 C63 -1.0(3) . . . . ?
C60 C62 C63 C64 178.22(17) . . . . ?
C60 C62 C63 C65 0.0(3) . . . . ?
C61 C60 C62 C63 175.23(19) . . . . ?
C62 C60 C61 F14 17.4(3) . . . . ?
C62 C60 C61 F15 -101.9(3) . . . . ?
C62 C60 C61 F52 135.4(2) . . . . ?
C62 C63 C64 F10 133.97(18) . . . . ?
C62 C63 C64 F22 13.0(2) . . . . ?
C62 C63 C64 F28 -106.8(2) . . . . ?
C62 C63 C65 C58 1.2(3) . . . . ?
C64 C63 C65 C58 -177.08(16) . . . . ?
C65 C58 C59 C60 0.2(2) . . . . ?
C65 C58 B1 C42 19.0(2) . . . . ?
C65 C58 B1 C50 140.65(16) . . . . ?
C65 C58 B1 C66 -101.25(18) . . . . ?
C65 C63 C64 F10 -47.7(2) . . . . ?
C65 C63 C64 F22 -168.77(16) . . . . ?
C65 C63 C64 F28 71.5(2) . . . . ?
C66 C67 C68 C69 179.68(17) . . . . ?
C66 C67 C68 C70 -0.6(3) . . . . ?
C67 C66 C73 C71 1.3(3) . . . . ?
C67 C66 B1 C42 -160.26(15) . . . . ?
C67 C66 B1 C50 78.65(19) . . . . ?
C67 C66 B1 C58 -41.6(2) . . . . ?
C67 C68 C69 F16 8.0(3) . . . . ?
C67 C68 C69 F24 128.3(2) . . . . ?
C67 C68 C69 F26 -113.3(2) . . . . ?
C67 C68 C70 C71 0.4(3) . . . . ?
C68 C70 C71 C72 -177.6(2) . . . . ?
C68 C70 C71 C73 0.5(3) . . . . ?
C69 C68 C70 C71 -179.79(19) . . . . ?
C70 C68 C69 F16 -171.76(17) . . . . ?
C70 C68 C69 F24 -51.4(3) . . . . ?
C70 C68 C69 F26 66.9(2) . . . . ?
C70 C71 C72 F9 -129.0(3) . . . . ?
C70 C71 C72 F19 109.9(3) . . . . ?
C70 C71 C72 F44 -8.4(4) . . . . ?
C70 C71 C73 C66 -1.4(3) . . . . ?
C72 C71 C73 C66 176.8(2) . . . . ?
C73 C66 C67 C68 -0.3(3) . . . . ?
C73 C66 B1 C42 26.2(2) . . . . ?
C73 C66 B1 C50 -94.88(19) . . . . ?
C73 C66 B1 C58 144.90(16) . . . . ?
C73 C71 C72 F9 52.8(4) . . . . ?
C73 C71 C72 F19 -68.3(3) . . . . ?
C73 C71 C72 F44 173.5(2) . . . . ?
B1 C42 C43 C44 176.15(17) . . . . ?
B1 C42 C49 C47 -175.67(16) . . . . ?
B1 C50 C51 C52 -179.51(16) . . . . ?
B1 C50 C57 C55 179.06(16) . . . . ?
B1 C58 C59 C60 -179.19(16) . . . . ?
B1 C58 C65 C63 178.14(15) . . . . ?
B1 C66 C67 C68 -174.21(16) . . . . ?
B1 C66 C73 C71 175.22(18) . . . . ?
